data_7103085
loop_
_publ_author_name
'Przybylak, Szymon W'
'Tuna, Floriana'
'Teat, Simon J'
'Winpenny, Richard E P'

_publ_section_title
;
 A homospin iron(II) single chain magnet.
;
_journal_issue 17
_journal_name_full 'Chemical communications (Cambridge, England)'
_journal_page_first 1983
_journal_page_last 1985
_journal_paper_doi 10.1039/b717277j
_journal_year 2008
_chemical_formula_sum 'C155.2 H121.2 Cl24.8 Fe18 N29.2 O47.2'
_chemical_formula_weight 5034.87
_chemical_name_systematic
;
?
;
_space_group_IT_number 2
_symmetry_cell_setting triclinic
_symmetry_space_group_name_Hall '-P 1'
_symmetry_space_group_name_H-M 'P -1'
_atom_sites_solution_hydrogens mixed
_atom_sites_solution_primary direct
_atom_sites_solution_secondary difmap
_audit_creation_method SHELXL-97
_cell_angle_alpha 93.344(2)
_cell_angle_beta 90.670(2)
_cell_angle_gamma 109.256(2)
_cell_formula_units_Z 1
_cell_length_a 13.7988(12)
_cell_length_b 13.9589(12)
_cell_length_c 26.605(2)
_cell_measurement_reflns_used 7912
_cell_measurement_temperature 150(2)
_cell_measurement_theta_max 23.92
_cell_measurement_theta_min 2.23
_cell_volume 4827.0(7)
_computing_cell_refinement 'Bruker SAINT'
_computing_data_collection 'Bruker APEX 2'
_computing_data_reduction 'Bruker SAINT'
_computing_molecular_graphics 'Bruker SHELXTL'
_computing_publication_material 'Bruker SHELXTL & local programs'
_computing_structure_refinement 'Bruker SHELXTL'
_computing_structure_solution 'Bruker SHELXTL'
_diffrn_ambient_temperature 150(2)
_diffrn_measured_fraction_theta_full 0.974
_diffrn_measured_fraction_theta_max 0.974
_diffrn_measurement_device_type 'Bruker APEX II CCD diffractometer'
_diffrn_measurement_method '\w rotation with narrow frames'
_diffrn_radiation_monochromator 'silicon 111'
_diffrn_radiation_source 'Daresbury SRS station 9.8'
_diffrn_radiation_type synchrotron
_diffrn_radiation_wavelength 0.6894
_diffrn_reflns_av_R_equivalents 0.0282
_diffrn_reflns_av_sigmaI/netI 0.0378
_diffrn_reflns_limit_h_max 16
_diffrn_reflns_limit_h_min -16
_diffrn_reflns_limit_k_max 16
_diffrn_reflns_limit_k_min -16
_diffrn_reflns_limit_l_max 31
_diffrn_reflns_limit_l_min -31
_diffrn_reflns_number 35904
_diffrn_reflns_theta_full 24.01
_diffrn_reflns_theta_max 24.01
_diffrn_reflns_theta_min 1.49
_diffrn_standards_number 0
_exptl_absorpt_coefficient_mu 1.732
_exptl_absorpt_correction_T_max 0.86
_exptl_absorpt_correction_T_min 0.80
_exptl_absorpt_correction_type multi-scan
_exptl_absorpt_process_details 'SADABS v2.10'
_exptl_crystal_colour yellow
_exptl_crystal_density_diffrn 1.732
_exptl_crystal_density_method 'not measured'
_exptl_crystal_description block
_exptl_crystal_F_000 2524
_exptl_crystal_size_max 0.09
_exptl_crystal_size_mid 0.08
_exptl_crystal_size_min 0.05
_refine_diff_density_max 1.355
_refine_diff_density_min -0.971
_refine_diff_density_rms 0.080
_refine_ls_extinction_method none
_refine_ls_goodness_of_fit_ref 1.032
_refine_ls_hydrogen_treatment constr
_refine_ls_matrix_type full
_refine_ls_number_parameters 1521
_refine_ls_number_reflns 16210
_refine_ls_number_restraints 1470
_refine_ls_restrained_S_all 1.003
_refine_ls_R_factor_all 0.0593
_refine_ls_R_factor_gt 0.0473
_refine_ls_shift/su_max 0.001
_refine_ls_shift/su_mean 0.000
_refine_ls_structure_factor_coef Fsqd
_refine_ls_weighting_details 'calc w=1/[\s^2^(Fo^2^)+(0.0731P)^2^+9.7985P] where P=(Fo^2^+2Fc^2^)/3'
_refine_ls_weighting_scheme calc
_refine_ls_wR_factor_gt 0.1353
_refine_ls_wR_factor_ref 0.1440
_reflns_number_gt 13167
_reflns_number_total 16210
_reflns_threshold_expression >2sigma(I)
_cod_data_source_file b717277j.txt
_cod_data_source_block chain
_cod_original_sg_symbol_H-M P-1
_cod_original_formula_sum 'C155.20 H121.20 Cl24.80 Fe18 N29.20 O47.20'
_cod_database_code 7103085

loop_
_symmetry_equiv_pos_as_xyz
'x, y, z'
'-x, -y, -z'

loop_
_atom_site_label
_atom_site_type_symbol
_atom_site_fract_x
_atom_site_fract_y
_atom_site_fract_z
_atom_site_U_iso_or_equiv
_atom_site_adp_type
_atom_site_occupancy
_atom_site_symmetry_multiplicity
_atom_site_calc_flag
_atom_site_refinement_flags
_atom_site_disorder_assembly
_atom_site_disorder_group
Fe1 Fe 0.86036(6) 0.84039(5) 0.47022(2) 0.04459(17) Uani 1 1 d . . .
Fe2 Fe 0.91017(5) 1.09344(4) 0.42432(2) 0.03868(15) Uani 1 1 d . . .
Fe3 Fe 0.78031(5) 0.90768(4) 0.34006(2) 0.03888(15) Uani 1 1 d . . .
Fe4 Fe 0.81227(5) 1.16923(4) 0.31078(2) 0.04014(15) Uani 1 1 d . . .
Fe5 Fe 0.68912(5) 0.92929(4) 0.23011(2) 0.03811(15) Uani 1 1 d . . .
Fe6 Fe 0.42704(6) 0.72997(6) 0.21209(3) 0.05174(18) Uani 1 1 d . . .
Fe7 Fe 0.66316(5) 0.75377(4) 0.14061(2) 0.03880(15) Uani 1 1 d . . .
Fe8 Fe 0.44519(5) 0.58924(4) 0.09279(2) 0.03779(15) Uani 1 1 d . . .
Fe9 Fe 0.67547(5) 0.54910(5) 0.03880(2) 0.03872(15) Uani 1 1 d . . .
C1 C 0.8567(4) 0.8064(3) 0.56700(17) 0.0459(11) Uani 1 1 d D . .
C2 C 0.8467(4) 0.7941(4) 0.61929(18) 0.0570(13) Uani 1 1 d D . .
H2 H 0.9055 0.8148 0.6415 0.068 Uiso 1 1 calc R . .
C3 C 0.7512(4) 0.7519(5) 0.6370(2) 0.0706(16) Uani 1 1 d D . .
H3 H 0.7430 0.7440 0.6721 0.085 Uiso 1 1 calc R A .
C4 C 0.6647(4) 0.7201(5) 0.6045(2) 0.0701(16) Uani 1 1 d D . .
H4 H 0.5978 0.6881 0.6164 0.084 Uiso 1 1 calc R . .
C5 C 0.6808(4) 0.7371(4) 0.5547(2) 0.0598(13) Uani 1 1 d D . .
Cl1 Cl 0.57919(13) 0.70369(17) 0.51070(7) 0.0919(5) Uani 1 1 d D . .
N1 N 0.7731(3) 0.7793(3) 0.53603(14) 0.0491(9) Uani 1 1 d D . .
O1 O 0.9412(2) 0.8442(2) 0.54418(11) 0.0436(7) Uani 1 1 d D . .
C6 C 0.8184(7) 1.0418(7) 0.5103(3) 0.0442(15) Uani 0.65 1 d PDU A 1
C7 C 0.7627(7) 1.0160(7) 0.5536(4) 0.0497(17) Uani 0.65 1 d PDU A 1
H7 H 0.7498 0.9510 0.5665 0.060 Uiso 0.65 1 calc PR A 1
C8 C 0.7268(7) 1.0874(6) 0.5772(3) 0.0575(18) Uani 0.65 1 d PDU A 1
H8 H 0.6882 1.0708 0.6067 0.069 Uiso 0.65 1 calc PR A 1
C9 C 0.7451(7) 1.1831(6) 0.5593(3) 0.0583(17) Uani 0.65 1 d PDU A 1
H9 H 0.7208 1.2327 0.5757 0.070 Uiso 0.65 1 calc PR A 1
C10 C 0.8002(7) 1.2015(5) 0.5164(3) 0.0499(16) Uani 0.65 1 d PDU A 1
Cl2 Cl 0.8223(3) 1.3174(2) 0.48982(12) 0.0675(7) Uani 0.65 1 d PDU A 1
N2 N 0.8376(6) 1.1351(6) 0.4925(3) 0.0397(13) Uani 0.65 1 d PDU A 1
C6A C 0.8041(8) 1.0317(11) 0.5039(5) 0.045(2) Uani 0.35 1 d PDU A 2
C7A C 0.7413(10) 0.9986(12) 0.5445(6) 0.050(3) Uani 0.35 1 d PDU A 2
H7A H 0.7355 0.9362 0.5587 0.060 Uiso 0.35 1 calc PR A 2
C8A C 0.6886(11) 1.0596(10) 0.5628(5) 0.056(2) Uani 0.35 1 d PDU A 2
H8A H 0.6453 1.0390 0.5905 0.067 Uiso 0.35 1 calc PR A 2
C9A C 0.6965(9) 1.1508(9) 0.5422(4) 0.053(2) Uani 0.35 1 d PDU A 2
H9A H 0.6595 1.1932 0.5548 0.064 Uiso 0.35 1 calc PR A 2
C10A C 0.7606(8) 1.1762(8) 0.5028(4) 0.048(2) Uani 0.35 1 d PDU A 2
Cl2A Cl 0.7758(4) 1.2877(4) 0.47382(19) 0.0550(11) Uani 0.35 1 d PDU A 2
N2A N 0.8144(9) 1.1205(10) 0.4830(5) 0.043(2) Uani 0.35 1 d PDU A 2
O2 O 0.8588(2) 0.9843(2) 0.48170(10) 0.0429(7) Uani 1 1 d DU A 2
O24 O 0.9335(12) 0.9783(10) 0.3707(5) 0.0383(19) Uani 0.60 1 d PDU A 1
O25 O 0.9880(6) 0.8847(5) 0.4229(3) 0.0429(14) Uani 0.60 1 d PDU A 1
C76 C 0.9907(10) 0.9249(9) 0.3826(4) 0.0430(17) Uani 0.60 1 d PDU A 1
C77 C 1.0594(10) 0.9056(10) 0.3422(5) 0.057(3) Uani 0.60 1 d PDU A 1
C11 C 0.9902(13) 0.9230(11) 0.3800(6) 0.044(2) Uani 0.40 1 d PDU A 2
C12 C 1.0654(12) 0.9305(10) 0.3436(6) 0.049(3) Uani 0.40 1 d PDU A 2
H12 H 1.0790 0.9799 0.3192 0.059 Uiso 0.40 1 calc PR A 2
C13 C 1.1173(9) 0.8633(8) 0.3452(4) 0.059(3) Uani 0.40 1 d PDU A 2
H13 H 1.1685 0.8666 0.3212 0.071 Uiso 0.40 1 calc PR A 2
C14 C 1.0995(8) 0.7905(8) 0.3800(4) 0.061(3) Uani 0.40 1 d PDU A 2
H14 H 1.1365 0.7440 0.3803 0.073 Uiso 0.40 1 calc PR A 2
C15 C 1.0258(7) 0.7893(6) 0.4137(3) 0.053(2) Uani 0.40 1 d PDU A 2
Cl3 Cl 0.9984(3) 0.6997(2) 0.45871(13) 0.0674(9) Uani 0.40 1 d PDU A 2
N3 N 0.9707(10) 0.8529(8) 0.4148(5) 0.041(2) Uani 0.40 1 d PDU A 2
O3 O 0.9376(18) 0.9860(15) 0.3799(8) 0.038(3) Uani 0.40 1 d PDU A 2
C16 C 0.7428(16) 0.7156(6) 0.3956(7) 0.052(2) Uani 0.60 1 d PDU A 1
C17 C 0.6805(16) 0.6397(8) 0.3615(7) 0.055(3) Uani 0.60 1 d PDU A 1
H17 H 0.6402 0.6553 0.3360 0.066 Uiso 0.60 1 calc PR A 1
C18 C 0.6795(9) 0.5418(8) 0.3660(4) 0.063(2) Uani 0.60 1 d PDU A 1
H18 H 0.6361 0.4887 0.3439 0.076 Uiso 0.60 1 calc PR A 1
C19 C 0.7393(9) 0.5193(6) 0.4013(3) 0.064(2) Uani 0.60 1 d PDU A 1
H19 H 0.7370 0.4513 0.4051 0.077 Uiso 0.60 1 calc PR A 1
C20 C 0.8033(8) 0.5990(6) 0.4315(3) 0.0607(19) Uani 0.60 1 d PDU A 1
Cl4 Cl 0.8847(3) 0.5783(2) 0.47602(11) 0.0926(10) Uani 0.60 1 d PDU A 1
N4 N 0.8059(7) 0.6951(6) 0.4297(3) 0.0509(19) Uani 0.60 1 d PDU A 1
C16A C 0.729(3) 0.7128(8) 0.3971(10) 0.052(3) Uani 0.40 1 d PDU A 2
C17A C 0.663(3) 0.6406(12) 0.3625(10) 0.056(3) Uani 0.40 1 d PDU A 2
H17A H 0.6346 0.6616 0.3343 0.068 Uiso 0.40 1 calc PR A 2
C18A C 0.6411(14) 0.5388(12) 0.3696(6) 0.061(3) Uani 0.40 1 d PDU A 2
H18A H 0.6005 0.4901 0.3447 0.073 Uiso 0.40 1 calc PR A 2
C19A C 0.6756(13) 0.5057(9) 0.4116(5) 0.063(3) Uani 0.40 1 d PDU A 2
H19A H 0.6578 0.4356 0.4175 0.076 Uiso 0.40 1 calc PR A 2
C20A C 0.7376(13) 0.5805(8) 0.4444(4) 0.059(2) Uani 0.40 1 d PDU A 2
Cl4A Cl 0.7805(5) 0.5471(3) 0.50035(17) 0.0911(15) Uani 0.40 1 d PDU A 2
N4A N 0.7650(11) 0.6806(8) 0.4384(5) 0.054(2) Uani 0.40 1 d PDU A 2
O4 O 0.7526(3) 0.8118(2) 0.39703(11) 0.0472(7) Uani 1 1 d DU A .
C21 C 0.9379(4) 1.3027(3) 0.37542(17) 0.0473(11) Uani 1 1 d . . .
C22 C 1.0119(5) 1.3764(4) 0.4056(2) 0.0626(14) Uani 1 1 d . A .
H22 H 1.0487 1.3576 0.4315 0.075 Uiso 1 1 calc R . .
C23 C 1.0304(6) 1.4753(5) 0.3972(3) 0.084(2) Uani 1 1 d . . .
H23 H 1.0810 1.5268 0.4171 0.100 Uiso 1 1 calc R A .
C24 C 0.9755(6) 1.5015(4) 0.3595(3) 0.083(2) Uani 1 1 d . A .
H24 H 0.9867 1.5707 0.3534 0.100 Uiso 1 1 calc R . .
C25 C 0.9056(5) 1.4257(4) 0.3317(2) 0.0624(14) Uani 1 1 d . . .
Cl5 Cl 0.83844(14) 1.45194(11) 0.28134(6) 0.0772(4) Uani 1 1 d . A .
N5 N 0.8846(3) 1.3277(3) 0.33903(14) 0.0456(9) Uani 1 1 d . A .
O5 O 0.9145(2) 1.2035(2) 0.37724(11) 0.0434(7) Uani 1 1 d . A .
C26 C 0.6862(4) 1.0620(4) 0.39274(17) 0.0467(11) Uani 1 1 d . . .
C27 C 0.6165(4) 1.0354(5) 0.4318(2) 0.0676(16) Uani 1 1 d . A .
H27 H 0.6192 0.9846 0.4536 0.081 Uiso 1 1 calc R . .
C28 C 0.5451(6) 1.0826(7) 0.4384(3) 0.091(2) Uani 1 1 d . . .
H28 H 0.4982 1.0654 0.4650 0.109 Uiso 1 1 calc R A .
C29 C 0.5411(5) 1.1552(6) 0.4064(2) 0.0808(19) Uani 1 1 d . A .
H29 H 0.4911 1.1883 0.4099 0.097 Uiso 1 1 calc R . .
C30 C 0.6111(4) 1.1781(4) 0.36980(19) 0.0547(12) Uani 1 1 d . . .
Cl6 Cl 0.60905(11) 1.27042(10) 0.32922(5) 0.0611(3) Uani 1 1 d . A .
N6 N 0.6829(3) 1.1342(3) 0.36129(13) 0.0421(8) Uani 1 1 d . A .
O6 O 0.7596(2) 1.0231(2) 0.38606(11) 0.0428(7) Uani 1 1 d . A .
C31 C 0.9104(4) 1.0529(3) 0.26285(15) 0.0409(10) Uani 1 1 d . . .
C32 C 0.9684(4) 1.0006(4) 0.23811(18) 0.0488(11) Uani 1 1 d . A .
H32 H 0.9424 0.9288 0.2320 0.059 Uiso 1 1 calc R . .
C33 C 1.0633(4) 1.0557(4) 0.2229(2) 0.0599(13) Uani 1 1 d . . .
H33 H 1.1042 1.0216 0.2061 0.072 Uiso 1 1 calc R A .
C34 C 1.1014(4) 1.1603(4) 0.2317(2) 0.0635(14) Uani 1 1 d . A .
H34 H 1.1679 1.1992 0.2217 0.076 Uiso 1 1 calc R . .
C35 C 1.0381(4) 1.2048(4) 0.2554(2) 0.0570(13) Uani 1 1 d . . .
Cl7 Cl 1.08014(14) 1.33622(11) 0.26801(7) 0.0822(5) Uani 1 1 d . A .
N7 N 0.9456(3) 1.1543(3) 0.27072(14) 0.0459(9) Uani 1 1 d . A .
O7 O 0.8170(2) 1.0099(2) 0.28106(10) 0.0394(6) Uani 1 1 d . A .
C36 C 0.8321(4) 0.6868(3) 0.08952(17) 0.0452(10) Uani 1 1 d . . .
C37 C 0.9202(4) 0.7604(4) 0.1132(2) 0.0576(13) Uani 1 1 d . A .
H37 H 0.9149 0.7970 0.1437 0.069 Uiso 1 1 calc R . .
C38 C 1.0128(4) 0.7773(5) 0.0912(2) 0.0660(15) Uani 1 1 d . . .
H38 H 1.0727 0.8256 0.1068 0.079 Uiso 1 1 calc R A .
C39 C 1.0203(4) 0.7250(5) 0.0465(2) 0.0726(16) Uani 1 1 d . A .
H39 H 1.0844 0.7365 0.0309 0.087 Uiso 1 1 calc R . .
C40 C 0.9329(4) 0.6570(5) 0.0259(2) 0.0661(14) Uani 1 1 d . . .
Cl8 Cl 0.93457(15) 0.59198(18) -0.03144(8) 0.1069(7) Uani 1 1 d . A .
N8 N 0.8395(3) 0.6377(3) 0.04531(15) 0.0493(9) Uani 1 1 d . A .
O8 O 0.7406(2) 0.6616(2) 0.10633(11) 0.0430(7) Uani 1 1 d . A .
C41 C 0.3204(3) 0.6255(3) 0.00298(17) 0.0438(10) Uani 1 1 d . . .
C42 C 0.3234(4) 0.7234(4) 0.0215(2) 0.0530(12) Uani 1 1 d . A .
H42 H 0.3513 0.7498 0.0542 0.064 Uiso 1 1 calc R . .
C43 C 0.2849(4) 0.7794(4) -0.0088(2) 0.0617(14) Uani 1 1 d . . .
H43 H 0.2873 0.8457 0.0029 0.074 Uiso 1 1 calc R A .
C44 C 0.2427(4) 0.7410(4) -0.0563(2) 0.0662(15) Uani 1 1 d . A .
H44 H 0.2157 0.7793 -0.0774 0.079 Uiso 1 1 calc R . .
C45 C 0.2419(4) 0.6454(4) -0.0710(2) 0.0536(12) Uani 1 1 d . . .
Cl9 Cl 0.19378(12) 0.59060(12) -0.13087(6) 0.0715(4) Uani 1 1 d . A .
N9 N 0.2802(3) 0.5892(3) -0.04343(14) 0.0454(9) Uani 1 1 d . . .
O9 O 0.3533(2) 0.5624(2) 0.02643(11) 0.0410(7) Uani 1 1 d . . .
C46 C 0.4764(3) 0.4144(3) 0.09062(16) 0.0399(9) Uani 1 1 d . . .
C47 C 0.4964(4) 0.3226(3) 0.09602(18) 0.0466(10) Uani 1 1 d . A .
H47 H 0.5551 0.3119 0.0819 0.056 Uiso 1 1 calc R . .
C48 C 0.4283(4) 0.2496(4) 0.12222(19) 0.0540(12) Uani 1 1 d . . .
H48 H 0.4402 0.1873 0.1265 0.065 Uiso 1 1 calc R A .
C49 C 0.3430(5) 0.2650(4) 0.1424(2) 0.0612(14) Uani 1 1 d . A .
H49 H 0.2948 0.2143 0.1602 0.073 Uiso 1 1 calc R . .
C50 C 0.3306(5) 0.3566(4) 0.1357(2) 0.0606(13) Uani 1 1 d . . .
Cl10 Cl 0.22731(15) 0.38347(12) 0.16134(8) 0.0951(6) Uani 1 1 d . A .
N10 N 0.3944(3) 0.4298(3) 0.11074(14) 0.0457(9) Uani 1 1 d . A .
O10 O 0.5339(2) 0.4926(2) 0.06761(11) 0.0412(7) Uani 1 1 d . A .
C51 C 0.531(2) 0.5706(17) 0.1981(8) 0.048(2) Uani 0.60 1 d PDU A 1
C52 C 0.5720(10) 0.4909(10) 0.2017(5) 0.052(2) Uani 0.60 1 d PDU A 1
H52 H 0.6232 0.4837 0.1797 0.062 Uiso 0.60 1 calc PR A 1
C53 C 0.5353(9) 0.4243(9) 0.2380(5) 0.061(2) Uani 0.60 1 d PDU A 1
H53 H 0.5588 0.3679 0.2404 0.073 Uiso 0.60 1 calc PR A 1
C54 C 0.4646(9) 0.4383(9) 0.2710(5) 0.064(2) Uani 0.60 1 d PDU A 1
H54 H 0.4376 0.3912 0.2959 0.076 Uiso 0.60 1 calc PR A 1
C55 C 0.4338(10) 0.5214(10) 0.2675(5) 0.058(2) Uani 0.60 1 d PDU A 1
Cl11 Cl 0.3473(7) 0.5466(7) 0.3082(3) 0.0857(19) Uani 0.60 1 d PDU A 1
N11 N 0.4653(15) 0.5886(13) 0.2318(6) 0.049(2) Uani 0.60 1 d PDU A 1
C51A C 0.520(3) 0.572(3) 0.1991(12) 0.048(2) Uani 0.40 1 d PDU A 2
C52A C 0.5458(16) 0.4848(15) 0.2083(8) 0.053(3) Uani 0.40 1 d PDU A 2
H52A H 0.5963 0.4690 0.1887 0.064 Uiso 0.40 1 calc PR A 2
C53A C 0.4989(13) 0.4228(13) 0.2451(7) 0.059(3) Uani 0.40 1 d PDU A 2
H53A H 0.5133 0.3619 0.2497 0.070 Uiso 0.40 1 calc PR A 2
C54A C 0.4304(14) 0.4497(14) 0.2754(7) 0.063(3) Uani 0.40 1 d PDU A 2
H54A H 0.3988 0.4095 0.3021 0.075 Uiso 0.40 1 calc PR A 2
C55A C 0.4095(16) 0.5357(15) 0.2657(7) 0.057(3) Uani 0.40 1 d PDU A 2
Cl14 Cl 0.3202(9) 0.5665(10) 0.3025(5) 0.081(3) Uani 0.40 1 d PDU A 2
N11A N 0.452(2) 0.599(2) 0.2296(10) 0.052(3) Uani 0.40 1 d PDU A 2
O11 O 0.5509(2) 0.6279(2) 0.16053(11) 0.0428(7) Uani 1 1 d DU A .
C56 C 0.2666(4) 0.6315(4) 0.15228(19) 0.0506(11) Uani 1 1 d U . .
C57 C 0.1795(4) 0.5904(4) 0.1215(2) 0.0592(12) Uani 1 1 d U A .
H57 H 0.1851 0.5756 0.0865 0.071 Uiso 1 1 calc R . .
C58 C 0.0865(5) 0.5717(5) 0.1417(3) 0.0777(16) Uani 1 1 d U . .
H58 H 0.0262 0.5413 0.1211 0.093 Uiso 1 1 calc R A .
C59 C 0.0781(5) 0.5961(6) 0.1916(3) 0.0884(19) Uani 1 1 d U A .
H59 H 0.0130 0.5833 0.2062 0.106 Uiso 1 1 calc R . .
C60 C 0.1669(5) 0.6394(6) 0.2196(3) 0.0899(19) Uani 1 1 d U . .
Cl12 Cl 0.1652(2) 0.6849(3) 0.28199(10) 0.1702(15) Uani 1 1 d U A .
N12 N 0.2608(4) 0.6567(4) 0.20160(18) 0.0671(12) Uani 1 1 d U A .
O12 O 0.3627(2) 0.6532(2) 0.13844(12) 0.0461(7) Uani 1 1 d U A .
C61 C 0.5106(4) 0.8827(3) 0.15327(18) 0.0456(11) Uani 1 1 d . . .
C62 C 0.5418(4) 0.9437(4) 0.11333(19) 0.0548(12) Uani 1 1 d . A .
H62 H 0.6088 0.9575 0.1007 0.066 Uiso 1 1 calc R . .
C63 C 0.4728(6) 0.9840(4) 0.0922(2) 0.0716(17) Uani 1 1 d . . .
H63 H 0.4919 1.0247 0.0642 0.086 Uiso 1 1 calc R A .
C64 C 0.3767(5) 0.9655(4) 0.1116(2) 0.0719(18) Uani 1 1 d . A .
H64 H 0.3284 0.9926 0.0976 0.086 Uiso 1 1 calc R . .
C65 C 0.3539(4) 0.9067(4) 0.1519(2) 0.0656(15) Uani 1 1 d . . .
Cl13 Cl 0.23591(12) 0.88130(14) 0.18010(8) 0.0925(6) Uani 1 1 d . A .
N13 N 0.4178(3) 0.8646(3) 0.17265(16) 0.0528(10) Uani 1 1 d . A .
O13 O 0.5672(2) 0.8354(2) 0.17560(11) 0.0420(7) Uani 1 1 d . A .
O14 O 0.7437(3) 1.1890(2) 0.24792(11) 0.0494(8) Uani 1 1 d D A .
O15 O 0.6213(2) 1.0386(2) 0.23388(12) 0.0453(7) Uani 1 1 d D A .
C66 C 0.6615(4) 1.1316(3) 0.22701(16) 0.0445(10) Uani 1 1 d D . .
C67 C 0.6067(5) 1.1781(4) 0.1914(2) 0.0635(14) Uani 1 1 d D A .
H67A H 0.6401 1.2520 0.1933 0.095 Uiso 1 1 calc R . .
H67B H 0.5349 1.1619 0.2007 0.095 Uiso 1 1 calc R . .
H67C H 0.6096 1.1505 0.1569 0.095 Uiso 1 1 calc R . .
O16 O 0.6299(2) 0.8667(2) 0.30035(11) 0.0423(7) Uani 1 1 d . A .
O17 O 0.4638(3) 0.7992(3) 0.28090(13) 0.0562(8) Uani 1 1 d . A .
C68 C 0.5377(4) 0.8253(3) 0.31219(17) 0.0451(10) Uani 1 1 d . . .
C69 C 0.5132(5) 0.8056(5) 0.3658(2) 0.0662(15) Uani 1 1 d . A .
H69A H 0.4727 0.8473 0.3784 0.099 Uiso 1 1 calc R . .
H69B H 0.5772 0.8230 0.3861 0.099 Uiso 1 1 calc R . .
H69C H 0.4737 0.7335 0.3683 0.099 Uiso 1 1 calc R . .
O18 O 0.7342(2) 0.7982(2) 0.21634(10) 0.0401(7) Uani 1 1 d . A .
O19 O 0.8110(3) 0.7993(2) 0.29068(11) 0.0458(7) Uani 1 1 d . A .
C70 C 0.7821(4) 0.7615(3) 0.24754(17) 0.0438(10) Uani 1 1 d . . .
C71 C 0.8067(5) 0.6679(4) 0.2308(2) 0.0605(14) Uani 1 1 d . A .
H71A H 0.8805 0.6808 0.2358 0.091 Uiso 1 1 calc R . .
H71B H 0.7874 0.6503 0.1950 0.091 Uiso 1 1 calc R . .
H71C H 0.7683 0.6114 0.2507 0.091 Uiso 1 1 calc R . .
O20 O 0.7777(3) 1.0015(2) 0.17106(11) 0.0471(7) Uani 1 1 d . A .
O21 O 0.7626(2) 0.8786(2) 0.11107(11) 0.0462(7) Uani 1 1 d . A .
C72 C 0.8021(4) 0.9686(3) 0.13045(17) 0.0457(10) Uani 1 1 d . . .
C73 C 0.8847(5) 1.0399(4) 0.1014(2) 0.0697(16) Uani 1 1 d . A .
H73A H 0.9009 1.1093 0.1165 0.104 Uiso 1 1 calc R . .
H73B H 0.8608 1.0370 0.0664 0.104 Uiso 1 1 calc R . .
H73C H 0.9464 1.0199 0.1025 0.104 Uiso 1 1 calc R . .
O22 O 0.6445(3) 0.6717(2) 0.00756(11) 0.0477(7) Uani 1 1 d . A .
O23 O 0.5614(2) 0.7173(2) 0.07085(11) 0.0396(6) Uani 1 1 d . A .
C74 C 0.6063(3) 0.7323(3) 0.02893(16) 0.0417(10) Uani 1 1 d . . .
C75 C 0.6168(4) 0.8308(4) 0.00606(19) 0.0534(12) Uani 1 1 d . A .
H75A H 0.6637 0.8873 0.0272 0.080 Uiso 1 1 calc R . .
H75B H 0.5493 0.8396 0.0037 0.080 Uiso 1 1 calc R . .
H75C H 0.6442 0.8300 -0.0277 0.080 Uiso 1 1 calc R . .
N1S N 0.3433(6) 0.1466(6) 0.2564(3) 0.112(2) Uani 1 1 d . . .
C1S C 0.3668(5) 0.0824(5) 0.2710(3) 0.0720(16) Uani 1 1 d . . .
C2S C 0.3983(5) 0.0028(5) 0.2889(3) 0.0767(17) Uani 1 1 d . . .
N2S N 0.1609(8) -0.0083(8) 0.0458(5) 0.108(3) Uani 0.75 1 d PU B 1
C3S C 0.1456(9) 0.0617(10) 0.0397(5) 0.097(4) Uani 0.75 1 d PU B 1
C4S C 0.1224(15) 0.1544(12) 0.0252(7) 0.115(5) Uani 0.75 1 d PU B 1
N2SA N 0.135(4) 0.187(3) 0.0483(16) 0.111(8) Uani 0.25 1 d PU C 2
C3SA C 0.147(3) 0.108(3) 0.0608(18) 0.103(6) Uani 0.25 1 d PU C 2
C4SA C 0.160(2) 0.031(3) 0.0801(16) 0.093(6) Uani 0.25 1 d PU C 2
N3S N 0.734(2) 1.378(2) 0.5915(11) 0.086(7) Uiso 0.20 1 d PU . .
C5S C 0.685(2) 1.408(2) 0.5728(12) 0.069(7) Uiso 0.20 1 d PU . .
C6S C 0.639(3) 1.457(3) 0.5501(13) 0.081(8) Uiso 0.20 1 d PU . .

loop_
_atom_site_aniso_label
_atom_site_aniso_U_11
_atom_site_aniso_U_22
_atom_site_aniso_U_33
_atom_site_aniso_U_23
_atom_site_aniso_U_13
_atom_site_aniso_U_12
Fe1 0.0651(4) 0.0372(3) 0.0357(3) 0.0011(3) -0.0058(3) 0.0231(3)
Fe2 0.0493(4) 0.0337(3) 0.0359(3) 0.0037(2) -0.0047(3) 0.0176(3)
Fe3 0.0495(4) 0.0338(3) 0.0351(3) 0.0044(2) -0.0065(3) 0.0162(3)
Fe4 0.0514(4) 0.0344(3) 0.0369(3) 0.0036(2) -0.0031(3) 0.0173(3)
Fe5 0.0481(4) 0.0326(3) 0.0361(3) 0.0024(2) -0.0057(3) 0.0169(3)
Fe6 0.0496(4) 0.0542(4) 0.0472(4) -0.0006(3) -0.0021(3) 0.0122(3)
Fe7 0.0446(3) 0.0341(3) 0.0385(3) 0.0013(2) -0.0054(3) 0.0144(3)
Fe8 0.0401(3) 0.0336(3) 0.0396(3) 0.0028(2) -0.0009(3) 0.0121(3)
Fe9 0.0383(3) 0.0360(3) 0.0409(3) 0.0002(2) -0.0031(3) 0.0114(3)
C1 0.057(3) 0.038(2) 0.049(3) 0.0074(19) -0.001(2) 0.023(2)
C2 0.061(3) 0.064(3) 0.049(3) 0.013(2) 0.001(2) 0.023(3)
C3 0.072(4) 0.089(4) 0.060(3) 0.024(3) 0.008(3) 0.036(3)
C4 0.053(3) 0.081(4) 0.077(4) 0.021(3) 0.012(3) 0.021(3)
C5 0.053(3) 0.063(3) 0.064(3) 0.008(3) 0.000(2) 0.019(3)
Cl1 0.0574(9) 0.1254(15) 0.0824(11) -0.0048(10) -0.0097(8) 0.0186(9)
N1 0.056(2) 0.041(2) 0.048(2) 0.0016(17) -0.0044(18) 0.0138(18)
O1 0.0532(19) 0.0392(16) 0.0389(16) 0.0077(13) -0.0036(14) 0.0153(14)
C6 0.055(3) 0.042(3) 0.038(3) 0.000(3) -0.007(3) 0.021(3)
C7 0.062(4) 0.048(4) 0.043(4) 0.004(3) 0.002(3) 0.023(3)
C8 0.068(4) 0.059(4) 0.048(4) 0.001(3) 0.008(3) 0.026(3)
C9 0.071(4) 0.054(4) 0.055(4) -0.004(3) 0.002(3) 0.030(3)
C10 0.063(4) 0.045(3) 0.047(4) -0.003(3) -0.008(3) 0.026(3)
Cl2 0.097(2) 0.0431(14) 0.0700(18) -0.0021(11) -0.0038(14) 0.0342(14)
N2 0.050(3) 0.040(3) 0.034(3) -0.001(2) -0.009(2) 0.022(3)
C6A 0.057(4) 0.043(4) 0.039(4) 0.002(4) -0.005(4) 0.022(4)
C7A 0.063(5) 0.048(4) 0.043(5) 0.000(4) 0.002(4) 0.024(4)
C8A 0.067(5) 0.054(5) 0.048(5) 0.002(4) 0.007(4) 0.023(4)
C9A 0.066(5) 0.051(5) 0.049(5) 0.002(4) 0.003(4) 0.028(4)
C10A 0.061(5) 0.045(4) 0.045(5) 0.002(4) -0.004(4) 0.026(4)
Cl2A 0.075(3) 0.045(3) 0.059(3) 0.010(2) 0.005(2) 0.037(2)
N2A 0.054(5) 0.042(4) 0.038(5) 0.003(4) -0.008(4) 0.024(4)
O2 0.0599(19) 0.0385(15) 0.0350(15) 0.0016(12) -0.0019(13) 0.0230(14)
O24 0.051(3) 0.039(3) 0.028(5) -0.004(3) -0.010(3) 0.020(3)
O25 0.051(3) 0.045(3) 0.036(3) -0.001(3) -0.008(2) 0.021(3)
C76 0.052(3) 0.042(3) 0.038(3) -0.003(3) -0.008(3) 0.021(3)
C77 0.064(5) 0.070(6) 0.053(5) 0.009(4) 0.005(4) 0.039(5)
C11 0.054(4) 0.042(4) 0.038(4) -0.003(3) -0.010(3) 0.021(3)
C12 0.057(5) 0.051(5) 0.046(5) -0.001(4) -0.008(4) 0.027(4)
C13 0.065(6) 0.062(5) 0.056(5) -0.002(4) 0.000(5) 0.028(5)
C14 0.068(6) 0.059(5) 0.066(6) -0.002(5) -0.001(5) 0.034(5)
C15 0.067(5) 0.046(5) 0.051(5) -0.005(4) -0.006(4) 0.025(4)
Cl3 0.100(3) 0.0497(17) 0.065(2) 0.0044(15) -0.0057(18) 0.0420(18)
N3 0.054(4) 0.037(5) 0.037(4) -0.009(4) -0.011(4) 0.022(4)
O3 0.054(4) 0.036(4) 0.025(5) -0.010(4) -0.017(4) 0.019(3)
C16 0.079(5) 0.038(3) 0.040(3) 0.000(3) -0.008(3) 0.023(3)
C17 0.080(6) 0.042(3) 0.046(3) 0.002(3) -0.014(4) 0.023(3)
C18 0.088(6) 0.045(3) 0.056(4) -0.006(3) -0.016(4) 0.024(4)
C19 0.098(5) 0.040(3) 0.058(4) -0.004(3) -0.019(4) 0.030(4)
C20 0.093(5) 0.045(3) 0.048(4) -0.002(3) -0.016(4) 0.030(4)
Cl4 0.156(3) 0.0660(15) 0.0745(16) -0.0158(13) -0.0545(18) 0.0674(18)
N4 0.079(5) 0.040(3) 0.038(3) -0.001(3) -0.010(3) 0.027(3)
C16A 0.078(5) 0.038(3) 0.041(4) 0.003(3) -0.012(4) 0.022(4)
C17A 0.082(6) 0.040(4) 0.046(4) 0.001(4) -0.015(4) 0.020(4)
C18A 0.086(6) 0.043(4) 0.055(4) -0.003(4) -0.015(5) 0.024(5)
C19A 0.089(6) 0.041(4) 0.059(5) -0.001(4) -0.017(5) 0.022(5)
C20A 0.089(5) 0.041(4) 0.049(4) 0.004(3) -0.016(4) 0.025(4)
Cl4A 0.147(4) 0.0437(18) 0.081(3) 0.0120(17) -0.046(3) 0.029(2)
N4A 0.084(6) 0.037(4) 0.042(4) 0.001(3) -0.014(4) 0.023(4)
O4 0.067(2) 0.0342(15) 0.0400(16) 0.0049(12) -0.0077(14) 0.0162(14)
C21 0.058(3) 0.040(2) 0.046(3) 0.0030(19) -0.004(2) 0.018(2)
C22 0.082(4) 0.047(3) 0.057(3) -0.006(2) -0.021(3) 0.021(3)
C23 0.107(5) 0.046(3) 0.091(5) -0.014(3) -0.036(4) 0.020(3)
C24 0.120(6) 0.033(3) 0.093(5) -0.001(3) -0.020(4) 0.021(3)
C25 0.088(4) 0.043(3) 0.061(3) 0.008(2) -0.011(3) 0.027(3)
Cl5 0.1090(12) 0.0513(7) 0.0810(10) 0.0207(7) -0.0159(8) 0.0377(8)
N5 0.060(2) 0.0351(19) 0.047(2) 0.0035(16) -0.0037(18) 0.0227(18)
O5 0.0550(19) 0.0354(15) 0.0413(16) 0.0057(12) -0.0087(14) 0.0167(14)
C26 0.052(3) 0.046(3) 0.041(2) 0.0062(19) -0.005(2) 0.015(2)
C27 0.059(3) 0.095(4) 0.061(3) 0.033(3) 0.013(3) 0.037(3)
C28 0.084(5) 0.138(7) 0.078(4) 0.049(4) 0.032(4) 0.064(5)
C29 0.076(4) 0.116(5) 0.078(4) 0.026(4) 0.019(3) 0.064(4)
C30 0.064(3) 0.058(3) 0.052(3) 0.006(2) -0.004(2) 0.032(3)
Cl6 0.0782(9) 0.0570(7) 0.0628(8) 0.0069(6) -0.0053(6) 0.0416(7)
N6 0.047(2) 0.042(2) 0.042(2) 0.0026(16) -0.0038(16) 0.0215(17)
O6 0.0486(18) 0.0398(16) 0.0433(16) 0.0020(13) -0.0059(13) 0.0196(14)
C31 0.050(3) 0.041(2) 0.034(2) 0.0076(18) -0.0035(19) 0.018(2)
C32 0.054(3) 0.044(3) 0.053(3) 0.006(2) 0.004(2) 0.021(2)
C33 0.067(3) 0.057(3) 0.067(3) 0.013(3) 0.019(3) 0.034(3)
C34 0.060(3) 0.062(3) 0.070(3) 0.017(3) 0.019(3) 0.020(3)
C35 0.069(3) 0.048(3) 0.054(3) 0.008(2) 0.009(3) 0.017(3)
Cl7 0.0925(11) 0.0480(7) 0.0920(11) 0.0037(7) 0.0351(9) 0.0034(7)
N7 0.053(2) 0.040(2) 0.044(2) 0.0044(16) 0.0039(17) 0.0136(18)
O7 0.0461(17) 0.0365(15) 0.0363(15) 0.0045(12) -0.0034(13) 0.0146(13)
C36 0.046(3) 0.041(2) 0.048(3) 0.001(2) -0.008(2) 0.014(2)
C37 0.053(3) 0.057(3) 0.058(3) -0.005(2) -0.015(2) 0.014(2)
C38 0.042(3) 0.070(4) 0.079(4) -0.004(3) -0.014(3) 0.010(3)
C39 0.042(3) 0.083(4) 0.083(4) 0.004(3) 0.003(3) 0.008(3)
C40 0.057(3) 0.071(4) 0.064(3) -0.004(3) 0.005(3) 0.015(3)
Cl8 0.0746(11) 0.1259(16) 0.0961(13) -0.0399(12) 0.0256(10) 0.0078(10)
N8 0.041(2) 0.048(2) 0.056(2) -0.0031(18) -0.0007(18) 0.0108(17)
O8 0.0421(17) 0.0410(16) 0.0459(17) -0.0014(13) -0.0059(13) 0.0149(13)
C41 0.038(2) 0.044(2) 0.051(3) 0.003(2) -0.0009(19) 0.0148(19)
C42 0.056(3) 0.044(3) 0.062(3) -0.001(2) 0.000(2) 0.021(2)
C43 0.061(3) 0.052(3) 0.079(4) 0.003(3) 0.000(3) 0.028(3)
C44 0.061(3) 0.065(3) 0.083(4) 0.020(3) -0.001(3) 0.032(3)
C45 0.042(3) 0.060(3) 0.061(3) 0.010(2) -0.005(2) 0.018(2)
Cl9 0.0651(8) 0.0817(10) 0.0657(8) 0.0107(7) -0.0197(7) 0.0215(7)
N9 0.042(2) 0.045(2) 0.050(2) 0.0046(17) -0.0035(17) 0.0157(17)
O9 0.0428(16) 0.0361(15) 0.0446(16) 0.0014(12) -0.0041(13) 0.0140(13)
C46 0.042(2) 0.036(2) 0.040(2) 0.0014(18) -0.0064(18) 0.0106(19)
C47 0.048(3) 0.041(2) 0.050(3) 0.003(2) -0.006(2) 0.015(2)
C48 0.068(3) 0.039(2) 0.055(3) 0.008(2) -0.009(2) 0.018(2)
C49 0.075(4) 0.044(3) 0.065(3) 0.018(2) 0.019(3) 0.018(3)
C50 0.070(3) 0.047(3) 0.066(3) 0.013(2) 0.016(3) 0.019(3)
Cl10 0.1008(13) 0.0610(9) 0.1334(15) 0.0369(9) 0.0708(12) 0.0329(9)
N10 0.052(2) 0.0357(19) 0.047(2) 0.0051(16) 0.0057(17) 0.0107(17)
O10 0.0409(16) 0.0341(15) 0.0485(17) 0.0049(13) 0.0009(13) 0.0119(13)
C51 0.056(5) 0.042(3) 0.042(3) 0.005(3) -0.007(3) 0.011(3)
C52 0.058(5) 0.046(3) 0.055(4) 0.011(3) -0.008(4) 0.020(4)
C53 0.067(6) 0.052(4) 0.064(4) 0.017(3) -0.008(4) 0.020(4)
C54 0.074(6) 0.056(4) 0.058(4) 0.022(4) -0.003(4) 0.015(4)
C55 0.068(5) 0.051(4) 0.049(3) 0.012(3) -0.002(4) 0.011(4)
Cl11 0.092(4) 0.088(4) 0.066(3) 0.017(2) 0.027(3) 0.012(2)
N11 0.057(5) 0.043(4) 0.044(3) 0.010(3) -0.003(3) 0.012(3)
C51A 0.057(5) 0.041(4) 0.044(4) 0.007(3) -0.008(4) 0.012(4)
C52A 0.062(6) 0.046(4) 0.053(4) 0.008(4) -0.008(4) 0.018(4)
C53A 0.067(6) 0.050(4) 0.060(5) 0.018(4) -0.004(5) 0.019(5)
C54A 0.072(6) 0.054(5) 0.056(5) 0.020(4) -0.002(5) 0.010(5)
C55A 0.067(6) 0.048(5) 0.050(4) 0.012(4) -0.005(5) 0.010(4)
Cl14 0.085(6) 0.073(5) 0.064(4) 0.005(3) 0.020(4) -0.002(3)
N11A 0.060(6) 0.045(4) 0.045(4) 0.007(4) -0.003(4) 0.007(4)
O11 0.0481(17) 0.0380(15) 0.0415(16) 0.0066(12) -0.0041(13) 0.0127(13)
C56 0.043(2) 0.047(2) 0.061(3) -0.002(2) 0.005(2) 0.0150(19)
C57 0.043(2) 0.060(3) 0.070(3) -0.002(2) -0.002(2) 0.012(2)
C58 0.046(3) 0.076(4) 0.103(4) -0.001(3) 0.002(3) 0.010(3)
C59 0.045(3) 0.104(4) 0.108(4) 0.001(4) 0.023(3) 0.014(3)
C60 0.062(3) 0.111(4) 0.086(4) -0.010(3) 0.021(3) 0.015(3)
Cl12 0.0993(17) 0.290(4) 0.0990(16) -0.037(2) 0.0471(14) 0.041(2)
N12 0.051(2) 0.078(3) 0.065(3) -0.005(2) 0.012(2) 0.013(2)
O12 0.0415(17) 0.0455(17) 0.0495(17) -0.0033(14) 0.0000(13) 0.0127(14)
C61 0.049(3) 0.038(2) 0.052(3) -0.008(2) -0.014(2) 0.020(2)
C62 0.069(3) 0.048(3) 0.053(3) 0.001(2) -0.013(2) 0.028(2)
C63 0.103(5) 0.053(3) 0.071(4) 0.000(3) -0.025(3) 0.043(3)
C64 0.088(5) 0.055(3) 0.084(4) -0.012(3) -0.039(4) 0.043(3)
C65 0.059(3) 0.055(3) 0.086(4) -0.024(3) -0.025(3) 0.030(3)
Cl13 0.0563(9) 0.0941(12) 0.1318(15) -0.0369(11) -0.0285(9) 0.0397(8)
N13 0.052(2) 0.046(2) 0.063(3) -0.0118(19) -0.016(2) 0.0214(19)
O13 0.0487(17) 0.0363(15) 0.0446(16) 0.0018(12) -0.0076(13) 0.0192(13)
O14 0.068(2) 0.0396(17) 0.0412(17) 0.0055(13) -0.0090(15) 0.0177(16)
O15 0.0497(18) 0.0402(17) 0.0503(18) 0.0035(13) -0.0043(14) 0.0210(14)
C66 0.059(3) 0.044(3) 0.037(2) 0.0023(19) -0.001(2) 0.025(2)
C67 0.087(4) 0.054(3) 0.058(3) 0.007(2) -0.017(3) 0.035(3)
O16 0.0470(18) 0.0386(16) 0.0399(16) 0.0054(12) -0.0028(13) 0.0121(14)
O17 0.051(2) 0.065(2) 0.0505(19) -0.0042(16) -0.0043(16) 0.0185(17)
C68 0.052(3) 0.036(2) 0.049(3) 0.0017(19) -0.002(2) 0.017(2)
C69 0.060(3) 0.078(4) 0.054(3) 0.015(3) 0.004(3) 0.011(3)
O18 0.0514(18) 0.0361(15) 0.0372(15) 0.0020(12) -0.0086(13) 0.0206(13)
O19 0.063(2) 0.0407(16) 0.0381(17) 0.0019(13) -0.0104(14) 0.0233(15)
C70 0.052(3) 0.036(2) 0.046(3) 0.0051(19) -0.001(2) 0.017(2)
C71 0.090(4) 0.051(3) 0.054(3) -0.003(2) -0.015(3) 0.044(3)
O20 0.061(2) 0.0390(16) 0.0402(17) 0.0048(13) -0.0009(14) 0.0156(15)
O21 0.0530(19) 0.0407(17) 0.0416(16) 0.0019(13) -0.0016(14) 0.0115(14)
C72 0.053(3) 0.041(2) 0.043(3) 0.007(2) -0.005(2) 0.015(2)
C73 0.080(4) 0.054(3) 0.064(3) 0.007(3) 0.013(3) 0.006(3)
O22 0.059(2) 0.0415(17) 0.0437(17) 0.0025(13) -0.0031(14) 0.0175(15)
O23 0.0410(16) 0.0357(15) 0.0397(16) 0.0045(12) -0.0038(13) 0.0094(12)
C74 0.041(2) 0.039(2) 0.042(2) 0.0021(19) -0.0067(19) 0.0084(19)
C75 0.069(3) 0.043(3) 0.048(3) 0.008(2) -0.001(2) 0.017(2)
N1S 0.102(5) 0.111(5) 0.134(6) 0.015(5) 0.004(4) 0.051(4)
C1S 0.065(4) 0.073(4) 0.082(4) 0.003(3) 0.004(3) 0.028(3)
C2S 0.078(4) 0.076(4) 0.081(4) 0.013(3) 0.010(3) 0.031(3)
N2S 0.084(5) 0.100(7) 0.144(8) 0.053(6) -0.001(6) 0.027(5)
C3S 0.062(4) 0.095(8) 0.133(9) 0.059(6) 0.003(6) 0.016(6)
C4S 0.088(7) 0.097(10) 0.159(13) 0.058(8) 0.012(9) 0.023(7)
N2SA 0.084(12) 0.099(15) 0.146(18) 0.055(13) -0.002(14) 0.018(12)
C3SA 0.067(7) 0.100(11) 0.140(12) 0.057(9) 0.006(9) 0.019(9)
C4SA 0.062(9) 0.096(12) 0.130(13) 0.051(11) 0.006(11) 0.029(9)

loop_
_atom_type_symbol
_atom_type_description
_atom_type_scat_dispersion_real
_atom_type_scat_dispersion_imag
_atom_type_scat_source
C C 0.0033 0.0016 'International Tables Vol C Tables 4.2.6.8 and 6.1.1.4'
H H 0.0000 0.0000 'International Tables Vol C Tables 4.2.6.8 and 6.1.1.4'
N N 0.0061 0.0033 'International Tables Vol C Tables 4.2.6.8 and 6.1.1.4'
O O 0.0106 0.0060 'International Tables Vol C Tables 4.2.6.8 and 6.1.1.4'
Cl Cl 0.1484 0.1585 'International Tables Vol C Tables 4.2.6.8 and 6.1.1.4'
Fe Fe 0.3463 0.8444 'International Tables Vol C Tables 4.2.6.8 and 6.1.1.4'

loop_
_geom_angle_atom_site_label_1
_geom_angle_atom_site_label_2
_geom_angle_atom_site_label_3
_geom_angle
_geom_angle_site_symmetry_1
_geom_angle_site_symmetry_3
_geom_angle_publ_flag
O2 Fe1 N3 103.3(3) . . ?
O2 Fe1 O25 92.8(2) . . ?
N3 Fe1 O25 12.7(3) . . ?
O2 Fe1 N4 150.0(2) . . ?
N3 Fe1 N4 77.2(4) . . ?
O25 Fe1 N4 89.9(3) . . ?
O2 Fe1 N1 97.07(13) . . ?
N3 Fe1 N1 156.1(3) . . ?
O25 Fe1 N1 157.7(2) . . ?
N4 Fe1 N1 91.4(3) . . ?
O2 Fe1 O1 93.67(11) . . ?
N3 Fe1 O1 106.2(3) . . ?
O25 Fe1 O1 100.0(2) . . ?
N4 Fe1 O1 115.2(2) . . ?
N1 Fe1 O1 59.49(13) . . ?
O2 Fe1 N4A 143.3(4) . . ?
N3 Fe1 N4A 91.7(5) . . ?
O25 Fe1 N4A 104.4(4) . . ?
N4 Fe1 N4A 14.8(4) . . ?
N1 Fe1 N4A 79.1(4) . . ?
O1 Fe1 N4A 114.3(3) . . ?
O2 Fe1 O4 91.69(11) . . ?
N3 Fe1 O4 80.6(3) . . ?
O25 Fe1 O4 88.0(2) . . ?
N4 Fe1 O4 58.6(2) . . ?
N1 Fe1 O4 111.60(13) . . ?
O1 Fe1 O4 170.13(11) . . ?
N4A Fe1 O4 57.6(3) . . ?
O3 Fe2 O5 103.8(7) . . ?
O3 Fe2 O1 96.3(6) . 2_776 ?
O5 Fe2 O1 98.54(12) . 2_776 ?
O3 Fe2 N2A 144.1(9) . . ?
O5 Fe2 N2A 102.3(4) . . ?
O1 Fe2 N2A 103.8(2) 2_776 . ?
O3 Fe2 O2 89.2(7) . . ?
O5 Fe2 O2 160.96(13) . . ?
O1 Fe2 O2 93.77(12) 2_776 . ?
N2A Fe2 O2 60.5(4) . . ?
O3 Fe2 O6 79.4(6) . . ?
O5 Fe2 O6 80.88(12) . . ?
O1 Fe2 O6 175.34(12) 2_776 . ?
N2A Fe2 O6 80.8(2) . . ?
O2 Fe2 O6 87.99(12) . . ?
O3 Fe2 O24 4.5(8) . . ?
O5 Fe2 O24 100.1(4) . . ?
O1 Fe2 O24 99.5(4) 2_776 . ?
N2A Fe2 O24 144.7(6) . . ?
O2 Fe2 O24 92.1(4) . . ?
O6 Fe2 O24 76.1(4) . . ?
O3 Fe2 N2 148.8(8) . . ?
O5 Fe2 N2 103.9(2) . . ?
O1 Fe2 N2 93.5(2) 2_776 . ?
N2A Fe2 N2 10.2(3) . . ?
O2 Fe2 N2 60.7(2) . . ?
O6 Fe2 N2 91.1(2) . . ?
O24 Fe2 N2 150.6(5) . . ?
O4 Fe3 O6 92.05(12) . . ?
O4 Fe3 O19 91.56(12) . . ?
O6 Fe3 O19 175.39(13) . . ?
O4 Fe3 O7 177.28(13) . . ?
O6 Fe3 O7 88.28(11) . . ?
O19 Fe3 O7 87.98(11) . . ?
O4 Fe3 O24 88.6(4) . . ?
O6 Fe3 O24 79.9(3) . . ?
O19 Fe3 O24 97.3(3) . . ?
O7 Fe3 O24 88.8(4) . . ?
O4 Fe3 O16 103.29(12) . . ?
O6 Fe3 O16 95.10(12) . . ?
O19 Fe3 O16 86.85(12) . . ?
O7 Fe3 O16 79.36(11) . . ?
O24 Fe3 O16 167.4(4) . . ?
O4 Fe3 O3 85.6(6) . . ?
O6 Fe3 O3 75.5(5) . . ?
O19 Fe3 O3 101.9(5) . . ?
O7 Fe3 O3 91.9(6) . . ?
O24 Fe3 O3 5.4(9) . . ?
O16 Fe3 O3 167.5(5) . . ?
O14 Fe4 O5 160.11(12) . . ?
O14 Fe4 N6 100.22(14) . . ?
O5 Fe4 N6 88.07(13) . . ?
O14 Fe4 N5 100.05(13) . . ?
O5 Fe4 N5 60.80(12) . . ?
N6 Fe4 N5 96.51(14) . . ?
O14 Fe4 N7 92.99(14) . . ?
O5 Fe4 N7 84.62(13) . . ?
N6 Fe4 N7 159.41(14) . . ?
N5 Fe4 N7 96.65(15) . . ?
O14 Fe4 O7 93.27(11) . . ?
O5 Fe4 O7 102.25(10) . . ?
N6 Fe4 O7 104.20(12) . . ?
N5 Fe4 O7 152.95(13) . . ?
N7 Fe4 O7 58.97(12) . . ?
O15 Fe5 O20 89.37(13) . . ?
O15 Fe5 O18 168.39(12) . . ?
O20 Fe5 O18 91.36(12) . . ?
O15 Fe5 O7 95.91(12) . . ?
O20 Fe5 O7 88.00(12) . . ?
O18 Fe5 O7 95.70(11) . . ?
O15 Fe5 O16 94.93(12) . . ?
O20 Fe5 O16 167.27(12) . . ?
O18 Fe5 O16 86.84(11) . . ?
O7 Fe5 O16 79.65(11) . . ?
O15 Fe5 O13 90.10(12) . . ?
O20 Fe5 O13 90.70(12) . . ?
O18 Fe5 O13 78.30(11) . . ?
O7 Fe5 O13 173.83(11) . . ?
O16 Fe5 O13 101.25(11) . . ?
O17 Fe6 N11A 95.4(9) . . ?
O17 Fe6 N12 111.24(16) . . ?
N11A Fe6 N12 94.1(10) . . ?
O17 Fe6 O12 171.36(13) . . ?
N11A Fe6 O12 87.9(10) . . ?
N12 Fe6 O12 60.48(15) . . ?
O17 Fe6 N13 97.38(15) . . ?
N11A Fe6 N13 164.0(5) . . ?
N12 Fe6 N13 90.20(18) . . ?
O12 Fe6 N13 80.76(13) . . ?
O17 Fe6 O13 94.73(13) . . ?
N11A Fe6 O13 110.3(6) . . ?
N12 Fe6 O13 142.61(16) . . ?
O12 Fe6 O13 91.54(11) . . ?
N13 Fe6 O13 59.15(13) . . ?
O17 Fe6 N11 94.4(5) . . ?
N11A Fe6 N11 3.3(14) . . ?
N12 Fe6 N11 97.3(6) . . ?
O12 Fe6 N11 89.4(6) . . ?
N13 Fe6 N11 162.6(3) . . ?
O13 Fe6 N11 107.3(4) . . ?
O11 Fe7 O21 171.36(12) . . ?
O11 Fe7 O8 89.89(12) . . ?
O21 Fe7 O8 90.43(13) . . ?
O11 Fe7 O18 95.65(11) . . ?
O21 Fe7 O18 92.59(12) . . ?
O8 Fe7 O18 105.35(11) . . ?
O11 Fe7 O13 84.29(12) . . ?
O21 Fe7 O13 94.99(12) . . ?
O8 Fe7 O13 173.76(12) . . ?
O18 Fe7 O13 77.53(11) . . ?
O11 Fe7 O23 79.70(11) . . ?
O21 Fe7 O23 91.70(11) . . ?
O8 Fe7 O23 86.70(11) . . ?
O18 Fe7 O23 167.17(11) . . ?
O13 Fe7 O23 90.06(11) . . ?
O12 Fe8 O23 101.75(12) . . ?
O12 Fe8 O9 99.28(12) . . ?
O23 Fe8 O9 96.95(11) . . ?
O12 Fe8 O10 159.84(12) . . ?
O23 Fe8 O10 90.29(11) . . ?
O9 Fe8 O10 95.18(11) . . ?
O12 Fe8 N10 104.17(14) . . ?
O23 Fe8 N10 149.46(14) . . ?
O9 Fe8 N10 94.54(13) . . ?
O10 Fe8 N10 60.49(13) . . ?
O12 Fe8 O11 81.71(12) . . ?
O23 Fe8 O11 78.70(11) . . ?
O9 Fe8 O11 175.65(11) . . ?
O10 Fe8 O11 84.93(11) . . ?
N10 Fe8 O11 89.31(13) . . ?
O10 Fe9 O22 93.90(12) . . ?
O10 Fe9 N8 152.48(14) . . ?
O22 Fe9 N8 90.40(14) . . ?
O10 Fe9 O9 96.17(12) . 2_665 ?
O22 Fe9 O9 101.94(11) . 2_665 ?
N8 Fe9 O9 109.50(13) . 2_665 ?
O10 Fe9 N9 97.31(13) . 2_665 ?
O22 Fe9 N9 159.67(13) . 2_665 ?
N8 Fe9 N9 87.46(15) . 2_665 ?
O9 Fe9 N9 60.07(12) 2_665 2_665 ?
O10 Fe9 O8 94.03(12) . . ?
O22 Fe9 O8 84.76(11) . . ?
N8 Fe9 O8 59.29(13) . . ?
O9 Fe9 O8 167.35(11) 2_665 . ?
N9 Fe9 O8 111.19(13) 2_665 . ?
O1 C1 N1 113.3(4) . . ?
O1 C1 C2 126.2(4) . . ?
N1 C1 C2 120.5(4) . . ?
C3 C2 C1 118.3(5) . . ?
C2 C3 C4 121.1(5) . . ?
C5 C4 C3 116.8(5) . . ?
N1 C5 C4 123.8(5) . . ?
N1 C5 Cl1 114.9(4) . . ?
C4 C5 Cl1 121.3(4) . . ?
C5 N1 C1 119.3(4) . . ?
C5 N1 Fe1 146.7(3) . . ?
C1 N1 Fe1 93.8(3) . . ?
C1 O1 Fe2 128.1(3) . 2_776 ?
C1 O1 Fe1 93.1(3) . . ?
Fe2 O1 Fe1 137.82(15) 2_776 . ?
N2 C6 C7 120.7(7) . . ?
C8 C7 C6 118.0(8) . . ?
C7 C8 C9 122.1(7) . . ?
C10 C9 C8 115.8(7) . . ?
N2 C10 C9 124.3(7) . . ?
N2 C10 Cl2 116.8(6) . . ?
C9 C10 Cl2 118.9(6) . . ?
C10 N2 C6 119.2(7) . . ?
C10 N2 Fe2 147.9(6) . . ?
C6 N2 Fe2 92.3(5) . . ?
O2 C6A N2A 111.4(12) . . ?
O2 C6A C7A 125.8(13) . . ?
N2A C6A C7A 122.8(12) . . ?
C8A C7A C6A 117.2(13) . . ?
C7A C8A C9A 121.8(12) . . ?
C10A C9A C8A 116.1(11) . . ?
N2A C10A C9A 125.3(11) . . ?
N2A C10A Cl2A 114.5(9) . . ?
C9A C10A Cl2A 120.1(9) . . ?
C10A N2A C6A 116.8(12) . . ?
C10A N2A Fe2 149.4(11) . . ?
C6A N2A Fe2 93.5(8) . . ?
C6A O2 Fe1 138.8(8) . . ?
C6A O2 Fe2 94.4(8) . . ?
Fe1 O2 Fe2 121.03(14) . . ?
C76 O24 Fe3 121.5(8) . . ?
C76 O24 Fe2 121.3(8) . . ?
Fe3 O24 Fe2 100.5(6) . . ?
C76 O25 Fe1 125.8(7) . . ?
O25 C76 O24 124.7(12) . . ?
O25 C76 C77 118.7(11) . . ?
O24 C76 C77 116.5(11) . . ?
O3 C11 N3 119.1(16) . . ?
O3 C11 C12 118.9(16) . . ?
N3 C11 C12 122.0(14) . . ?
C13 C12 C11 116.5(14) . . ?
C12 C13 C14 123.3(12) . . ?
C15 C14 C13 116.1(10) . . ?
N3 C15 C14 124.6(10) . . ?
N3 C15 Cl3 116.4(9) . . ?
C14 C15 Cl3 119.0(8) . . ?
C15 N3 C11 117.6(12) . . ?
C15 N3 Fe1 119.3(9) . . ?
C11 N3 Fe1 123.1(10) . . ?
C11 O3 Fe2 140.2(10) . . ?
C11 O3 Fe3 109.9(7) . . ?
Fe2 O3 Fe3 101.9(9) . . ?
O4 C16 N4 112.5(8) . . ?
O4 C16 C17 126.0(9) . . ?
N4 C16 C17 121.3(8) . . ?
C18 C17 C16 117.8(9) . . ?
C19 C18 C17 121.5(9) . . ?
C18 C19 C20 117.2(8) . . ?
N4 C20 C19 124.0(7) . . ?
N4 C20 Cl4 115.5(6) . . ?
C19 C20 Cl4 120.5(6) . . ?
C20 N4 C16 118.0(7) . . ?
C20 N4 Fe1 142.6(6) . . ?
C16 N4 Fe1 98.5(6) . . ?
O4 C16A N4A 114.3(11) . . ?
O4 C16A C17A 126.4(12) . . ?
N4A C16A C17A 119.0(11) . . ?
C18A C17A C16A 119.3(13) . . ?
C19A C18A C17A 122.0(13) . . ?
C20A C19A C18A 115.4(10) . . ?
N4A C20A C19A 125.1(10) . . ?
N4A C20A Cl4A 115.7(8) . . ?
C19A C20A Cl4A 119.1(8) . . ?
C20A N4A C16A 119.1(10) . . ?
C20A N4A Fe1 146.0(9) . . ?
C16A N4A Fe1 94.9(7) . . ?
C16 O4 C16A 8(3) . . ?
C16 O4 Fe3 129.2(9) . . ?
C16A O4 Fe3 132.0(13) . . ?
C16 O4 Fe1 89.6(5) . . ?
C16A O4 Fe1 92.7(7) . . ?
Fe3 O4 Fe1 123.40(15) . . ?
O5 C21 N5 112.4(4) . . ?
O5 C21 C22 125.9(4) . . ?
N5 C21 C22 121.6(4) . . ?
C23 C22 C21 118.5(5) . . ?
C22 C23 C24 120.1(6) . . ?
C25 C24 C23 117.8(5) . . ?
N5 C25 C24 124.0(5) . . ?
N5 C25 Cl5 115.3(4) . . ?
C24 C25 Cl5 120.6(4) . . ?
C25 N5 C21 118.0(4) . . ?
C25 N5 Fe4 148.3(3) . . ?
C21 N5 Fe4 92.7(3) . . ?
C21 O5 Fe2 142.8(3) . . ?
C21 O5 Fe4 93.8(3) . . ?
Fe2 O5 Fe4 120.31(14) . . ?
O6 C26 N6 116.6(4) . . ?
O6 C26 C27 122.6(4) . . ?
N6 C26 C27 120.7(5) . . ?
C28 C27 C26 119.8(5) . . ?
C27 C28 C29 119.7(6) . . ?
C30 C29 C28 117.6(5) . . ?
N6 C30 C29 125.5(5) . . ?
N6 C30 Cl6 115.7(4) . . ?
C29 C30 Cl6 118.8(4) . . ?
C30 N6 C26 116.7(4) . . ?
C30 N6 Fe4 131.7(3) . . ?
C26 N6 Fe4 111.1(3) . . ?
C26 O6 Fe3 135.7(3) . . ?
C26 O6 Fe2 120.9(3) . . ?
Fe3 O6 Fe2 103.15(13) . . ?
N7 C31 O7 113.2(4) . . ?
N7 C31 C32 121.4(4) . . ?
O7 C31 C32 125.4(4) . . ?
C33 C32 C31 118.0(5) . . ?
C32 C33 C34 121.2(5) . . ?
C35 C34 C33 116.5(5) . . ?
N7 C35 C34 124.2(5) . . ?
N7 C35 Cl7 116.3(4) . . ?
C34 C35 Cl7 119.5(4) . . ?
C35 N7 C31 118.7(4) . . ?
C35 N7 Fe4 144.3(3) . . ?
C31 N7 Fe4 97.0(3) . . ?
C31 O7 Fe3 126.1(2) . . ?
C31 O7 Fe5 119.8(2) . . ?
Fe3 O7 Fe5 97.87(12) . . ?
C31 O7 Fe4 90.8(2) . . ?
Fe3 O7 Fe4 109.80(12) . . ?
Fe5 O7 Fe4 112.65(12) . . ?
O8 C36 N8 114.2(4) . . ?
O8 C36 C37 125.3(4) . . ?
N8 C36 C37 120.5(5) . . ?
C38 C37 C36 118.5(5) . . ?
C37 C38 C39 120.8(5) . . ?
C40 C39 C38 117.3(5) . . ?
N8 C40 C39 124.8(5) . . ?
N8 C40 Cl8 114.8(4) . . ?
C39 C40 Cl8 120.3(5) . . ?
C40 N8 C36 118.1(4) . . ?
C40 N8 Fe9 147.4(4) . . ?
C36 N8 Fe9 94.4(3) . . ?
C36 O8 Fe7 129.5(3) . . ?
C36 O8 Fe9 92.1(3) . . ?
Fe7 O8 Fe9 123.77(14) . . ?
O9 C41 N9 113.3(4) . . ?
O9 C41 C42 126.7(4) . . ?
N9 C41 C42 120.0(4) . . ?
C43 C42 C41 118.4(5) . . ?
C42 C43 C44 121.3(5) . . ?
C45 C44 C43 116.5(5) . . ?
N9 C45 C44 124.4(5) . . ?
N9 C45 Cl9 115.1(4) . . ?
C44 C45 Cl9 120.5(4) . . ?
C45 N9 C41 119.4(4) . . ?
C45 N9 Fe9 148.2(4) . 2_665 ?
C41 N9 Fe9 92.1(3) . 2_665 ?
C41 O9 Fe8 128.9(3) . . ?
C41 O9 Fe9 94.1(3) . 2_665 ?
Fe8 O9 Fe9 134.00(14) . 2_665 ?
O10 C46 N10 113.0(4) . . ?
O10 C46 C47 126.0(4) . . ?
N10 C46 C47 121.0(4) . . ?
C48 C47 C46 117.9(5) . . ?
C47 C48 C49 121.1(5) . . ?
C50 C49 C48 116.8(5) . . ?
N10 C50 C49 124.4(5) . . ?
N10 C50 Cl10 115.8(4) . . ?
C49 C50 Cl10 119.8(4) . . ?
C50 N10 C46 118.9(4) . . ?
C50 N10 Fe8 147.7(4) . . ?
C46 N10 Fe8 92.7(3) . . ?
C46 O10 Fe9 141.2(3) . . ?
C46 O10 Fe8 93.4(2) . . ?
Fe9 O10 Fe8 122.61(14) . . ?
O11 C51 N11 115.7(9) . . ?
O11 C51 C52 121.5(10) . . ?
N11 C51 C52 122.7(8) . . ?
C53 C52 C51 117.8(9) . . ?
C52 C53 C54 120.4(9) . . ?
C55 C54 C53 118.7(9) . . ?
N11 C55 C54 123.7(9) . . ?
N11 C55 Cl11 114.3(8) . . ?
C54 C55 Cl11 122.0(8) . . ?
C55 N11 C51 116.4(9) . . ?
C55 N11 Fe6 133.8(7) . . ?
C51 N11 Fe6 109.8(7) . . ?
O11 C51A N11A 116.0(13) . . ?
O11 C51A C52A 124.2(14) . . ?
N11A C51A C52A 119.6(11) . . ?
C53A C52A C51A 120.6(12) . . ?
C52A C53A C54A 119.4(13) . . ?
C55A C54A C53A 117.8(12) . . ?
N11A C55A C54A 125.2(12) . . ?
N11A C55A Cl14 117.3(11) . . ?
C54A C55A Cl14 117.5(10) . . ?
C55A N11A C51A 117.3(13) . . ?
C55A N11A Fe6 128.4(11) . . ?
C51A N11A Fe6 114.3(10) . . ?
C51 O11 C51A 7.5(19) . . ?
C51 O11 Fe7 137.7(15) . . ?
C51A O11 Fe7 141(2) . . ?
C51 O11 Fe8 120.2(15) . . ?
C51A O11 Fe8 116(2) . . ?
Fe7 O11 Fe8 102.02(12) . . ?
O12 C56 N12 111.9(4) . . ?
O12 C56 C57 126.5(5) . . ?
N12 C56 C57 121.6(5) . . ?
C58 C57 C56 119.1(6) . . ?
C57 C58 C59 120.6(6) . . ?
C60 C59 C58 117.5(6) . . ?
N12 C60 C59 124.1(6) . . ?
N12 C60 Cl12 114.6(5) . . ?
C59 C60 Cl12 121.1(5) . . ?
C60 N12 C56 117.1(5) . . ?
C60 N12 Fe6 148.7(5) . . ?
C56 N12 Fe6 93.5(3) . . ?
C56 O12 Fe8 137.7(3) . . ?
C56 O12 Fe6 93.6(3) . . ?
Fe8 O12 Fe6 120.89(15) . . ?
O13 C61 N13 113.4(4) . . ?
O13 C61 C62 124.7(5) . . ?
N13 C61 C62 121.9(4) . . ?
C61 C62 C63 118.3(6) . . ?
C64 C63 C62 120.4(6) . . ?
C65 C64 C63 117.1(5) . . ?
N13 C65 C64 124.3(6) . . ?
N13 C65 Cl13 115.0(5) . . ?
C64 C65 Cl13 120.7(5) . . ?
C61 N13 C65 118.0(5) . . ?
C61 N13 Fe6 93.0(3) . . ?
C65 N13 Fe6 144.6(4) . . ?
C61 O13 Fe7 128.5(3) . . ?
C61 O13 Fe5 116.6(3) . . ?
Fe7 O13 Fe5 94.65(12) . . ?
C61 O13 Fe6 91.7(3) . . ?
Fe7 O13 Fe6 112.66(12) . . ?
Fe5 O13 Fe6 114.06(13) . . ?
C66 O14 Fe4 128.1(3) . . ?
C66 O15 Fe5 127.9(3) . . ?
O14 C66 O15 124.8(4) . . ?
O14 C66 C67 117.3(4) . . ?
O15 C66 C67 117.8(4) . . ?
C68 O16 Fe5 129.0(3) . . ?
C68 O16 Fe3 135.0(3) . . ?
Fe5 O16 Fe3 95.86(12) . . ?
C68 O17 Fe6 139.2(3) . . ?
O17 C68 O16 123.3(4) . . ?
O17 C68 C69 116.9(5) . . ?
O16 C68 C69 119.7(4) . . ?
C70 O18 Fe5 126.3(3) . . ?
C70 O18 Fe7 136.4(3) . . ?
Fe5 O18 Fe7 97.13(11) . . ?
C70 O19 Fe3 136.0(3) . . ?
O19 C70 O18 124.2(4) . . ?
O19 C70 C71 117.3(4) . . ?
O18 C70 C71 118.4(4) . . ?
C72 O20 Fe5 132.6(3) . . ?
C72 O21 Fe7 129.8(3) . . ?
O20 C72 O21 125.3(4) . . ?
O20 C72 C73 118.3(4) . . ?
O21 C72 C73 116.4(4) . . ?
C74 O22 Fe9 127.4(3) . . ?
C74 O23 Fe8 129.3(3) . . ?
C74 O23 Fe7 116.5(3) . . ?
Fe8 O23 Fe7 99.57(11) . . ?
O22 C74 O23 123.7(4) . . ?
O22 C74 C75 119.4(4) . . ?
O23 C74 C75 116.9(4) . . ?
N1S C1S C2S 178.9(8) . . ?
N2S C3S C4S 173.7(17) . . ?
N2SA C3SA C4SA 172(5) . . ?
N3S C5S C6S 170(4) . . ?

loop_
_geom_bond_atom_site_label_1
_geom_bond_atom_site_label_2
_geom_bond_distance
_geom_bond_site_symmetry_2
_geom_bond_publ_flag
Fe1 O2 2.021(3) . ?
Fe1 N3 2.105(15) . ?
Fe1 O25 2.119(8) . ?
Fe1 N4 2.136(8) . ?
Fe1 N1 2.188(4) . ?
Fe1 O1 2.240(3) . ?
Fe1 N4A 2.290(12) . ?
Fe1 O4 2.369(3) . ?
Fe2 O3 1.991(18) . ?
Fe2 O5 2.024(3) . ?
Fe2 O1 2.089(3) 2_776 ?
Fe2 N2A 2.153(16) . ?
Fe2 O2 2.177(3) . ?
Fe2 O6 2.192(3) . ?
Fe2 O24 2.193(12) . ?
Fe2 N2 2.221(8) . ?
Fe3 O4 2.036(3) . ?
Fe3 O6 2.063(3) . ?
Fe3 O19 2.097(3) . ?
Fe3 O7 2.136(3) . ?
Fe3 O24 2.144(14) . ?
Fe3 O16 2.202(3) . ?
Fe3 O3 2.30(2) . ?
Fe4 O14 1.990(3) . ?
Fe4 O5 2.178(3) . ?
Fe4 N6 2.188(4) . ?
Fe4 N5 2.188(4) . ?
Fe4 N7 2.199(4) . ?
Fe4 O7 2.338(3) . ?
Fe5 O15 2.035(3) . ?
Fe5 O20 2.096(3) . ?
Fe5 O18 2.133(3) . ?
Fe5 O7 2.162(3) . ?
Fe5 O16 2.163(3) . ?
Fe5 O13 2.218(3) . ?
Fe6 O17 1.998(3) . ?
Fe6 N11A 2.053(19) . ?
Fe6 N12 2.189(5) . ?
Fe6 O12 2.205(3) . ?
Fe6 N13 2.243(4) . ?
Fe6 O13 2.276(3) . ?
Fe6 N11 2.290(12) . ?
Fe7 O11 2.025(3) . ?
Fe7 O21 2.036(3) . ?
Fe7 O8 2.102(3) . ?
Fe7 O18 2.194(3) . ?
Fe7 O13 2.194(3) . ?
Fe7 O23 2.244(3) . ?
Fe8 O12 2.035(3) . ?
Fe8 O23 2.088(3) . ?
Fe8 O9 2.103(3) . ?
Fe8 O10 2.184(3) . ?
Fe8 N10 2.186(4) . ?
Fe8 O11 2.230(3) . ?
Fe9 O10 2.029(3) . ?
Fe9 O22 2.107(3) . ?
Fe9 N8 2.191(4) . ?
Fe9 O9 2.203(3) 2_665 ?
Fe9 N9 2.218(4) 2_665 ?
Fe9 O8 2.281(3) . ?
C1 O1 1.287(5) . ?
C1 N1 1.344(6) . ?
C1 C2 1.414(6) . ?
C2 C3 1.357(7) . ?
C3 C4 1.397(8) . ?
C4 C5 1.368(7) . ?
C5 N1 1.330(6) . ?
C5 Cl1 1.739(5) . ?
O1 Fe2 2.089(3) 2_776 ?
C6 N2 1.356(8) . ?
C6 C7 1.392(9) . ?
C7 C8 1.376(9) . ?
C8 C9 1.390(9) . ?
C9 C10 1.369(9) . ?
C10 N2 1.336(8) . ?
C10 Cl2 1.738(7) . ?
C6A O2 1.285(12) . ?
C6A N2A 1.353(12) . ?
C6A C7A 1.394(12) . ?
C7A C8A 1.364(13) . ?
C8A C9A 1.388(12) . ?
C9A C10A 1.366(12) . ?
C10A N2A 1.332(12) . ?
C10A Cl2A 1.730(10) . ?
O24 C76 1.299(11) . ?
O25 C76 1.234(11) . ?
C76 C77 1.511(12) . ?
C11 O3 1.313(13) . ?
C11 N3 1.352(13) . ?
C11 C12 1.410(13) . ?
C12 C13 1.357(13) . ?
C13 C14 1.377(12) . ?
C14 C15 1.360(12) . ?
C15 N3 1.346(12) . ?
C15 Cl3 1.736(9) . ?
C16 O4 1.303(9) . ?
C16 N4 1.358(10) . ?
C16 C17 1.398(10) . ?
C17 C18 1.374(10) . ?
C18 C19 1.362(10) . ?
C19 C20 1.375(10) . ?
C20 N4 1.333(9) . ?
C20 Cl4 1.724(8) . ?
C16A O4 1.312(11) . ?
C16A N4A 1.360(12) . ?
C16A C17A 1.398(12) . ?
C17A C18A 1.376(12) . ?
C18A C19A 1.372(12) . ?
C19A C20A 1.369(12) . ?
C20A N4A 1.341(11) . ?
C20A Cl4A 1.739(9) . ?
C21 O5 1.319(5) . ?
C21 N5 1.339(6) . ?
C21 C22 1.392(7) . ?
C22 C23 1.351(8) . ?
C23 C24 1.386(9) . ?
C24 C25 1.347(8) . ?
C25 N5 1.327(6) . ?
C25 Cl5 1.744(5) . ?
C26 O6 1.307(6) . ?
C26 N6 1.358(6) . ?
C26 C27 1.406(7) . ?
C27 C28 1.362(9) . ?
C28 C29 1.375(9) . ?
C29 C30 1.356(8) . ?
C30 N6 1.341(6) . ?
C30 Cl6 1.736(5) . ?
C31 N7 1.339(6) . ?
C31 O7 1.339(5) . ?
C31 C32 1.395(6) . ?
C32 C33 1.362(7) . ?
C33 C34 1.383(8) . ?
C34 C35 1.368(8) . ?
C35 N7 1.320(7) . ?
C35 Cl7 1.743(5) . ?
C36 O8 1.288(6) . ?
C36 N8 1.349(6) . ?
C36 C37 1.419(7) . ?
C37 C38 1.366(8) . ?
C38 C39 1.382(9) . ?
C39 C40 1.352(8) . ?
C40 N8 1.343(7) . ?
C40 Cl8 1.733(6) . ?
C41 O9 1.301(5) . ?
C41 N9 1.347(6) . ?
C41 C42 1.413(7) . ?
C42 C43 1.371(7) . ?
C43 C44 1.385(8) . ?
C44 C45 1.367(8) . ?
C45 N9 1.328(6) . ?
C45 Cl9 1.749(5) . ?
N9 Fe9 2.218(4) 2_665 ?
O9 Fe9 2.203(3) 2_665 ?
C46 O10 1.308(5) . ?
C46 N10 1.331(6) . ?
C46 C47 1.411(6) . ?
C47 C48 1.369(7) . ?
C48 C49 1.374(8) . ?
C49 C50 1.367(7) . ?
C50 N10 1.326(6) . ?
C50 Cl10 1.728(6) . ?
C51 O11 1.291(9) . ?
C51 N11 1.359(10) . ?
C51 C52 1.408(10) . ?
C52 C53 1.361(10) . ?
C53 C54 1.375(11) . ?
C54 C55 1.368(11) . ?
C55 N11 1.348(9) . ?
C55 Cl11 1.727(9) . ?
C51A O11 1.314(11) . ?
C51A N11A 1.366(12) . ?
C51A C52A 1.414(12) . ?
C52A C53A 1.368(12) . ?
C53A C54A 1.377(13) . ?
C54A C55A 1.363(12) . ?
C55A N11A 1.348(12) . ?
C55A Cl14 1.729(12) . ?
C56 O12 1.321(6) . ?
C56 N12 1.349(7) . ?
C56 C57 1.383(7) . ?
C57 C58 1.348(8) . ?
C58 C59 1.366(10) . ?
C59 C60 1.363(10) . ?
C60 N12 1.337(8) . ?
C60 Cl12 1.746(7) . ?
C61 O13 1.332(5) . ?
C61 N13 1.337(6) . ?
C61 C62 1.383(7) . ?
C62 C63 1.384(8) . ?
C63 C64 1.378(10) . ?
C64 C65 1.364(9) . ?
C65 N13 1.341(7) . ?
C65 Cl13 1.738(7) . ?
O14 C66 1.254(6) . ?
O15 C66 1.258(5) . ?
C66 C67 1.506(6) . ?
O16 C68 1.263(6) . ?
O17 C68 1.252(6) . ?
C68 C69 1.491(7) . ?
O18 C70 1.283(5) . ?
O19 C70 1.239(5) . ?
C70 C71 1.500(6) . ?
O20 C72 1.242(6) . ?
O21 C72 1.268(6) . ?
C72 C73 1.499(7) . ?
O22 C74 1.250(5) . ?
O23 C74 1.277(5) . ?
C74 C75 1.501(6) . ?
N1S C1S 1.135(9) . ?
C1S C2S 1.423(9) . ?
N2S C3S 1.086(15) . ?
C3S C4S 1.50(2) . ?
N2SA C3SA 1.23(6) . ?
C3SA C4SA 1.28(5) . ?
N3S C5S 1.04(4) . ?
C5S C6S 1.25(5) . ?

loop_
_geom_torsion_atom_site_label_1
_geom_torsion_atom_site_label_2
_geom_torsion_atom_site_label_3
_geom_torsion_atom_site_label_4
_geom_torsion
_geom_torsion_site_symmetry_1
_geom_torsion_site_symmetry_2
_geom_torsion_site_symmetry_3
_geom_torsion_site_symmetry_4
_geom_torsion_publ_flag
O1 C1 C2 C3 -179.6(5) . . . . ?
N1 C1 C2 C3 1.7(8) . . . . ?
C1 C2 C3 C4 0.9(9) . . . . ?
C2 C3 C4 C5 -2.5(9) . . . . ?
C3 C4 C5 N1 1.6(9) . . . . ?
C3 C4 C5 Cl1 -178.5(5) . . . . ?
C4 C5 N1 C1 0.9(8) . . . . ?
Cl1 C5 N1 C1 -179.0(4) . . . . ?
C4 C5 N1 Fe1 -172.7(5) . . . . ?
Cl1 C5 N1 Fe1 7.4(9) . . . . ?
O1 C1 N1 C5 178.6(4) . . . . ?
C2 C1 N1 C5 -2.6(7) . . . . ?
O1 C1 N1 Fe1 -5.0(4) . . . . ?
C2 C1 N1 Fe1 173.9(4) . . . . ?
O2 Fe1 N1 C5 87.3(7) . . . . ?
N3 Fe1 N1 C5 -124.6(9) . . . . ?
O25 Fe1 N1 C5 -157.0(7) . . . . ?
N4 Fe1 N1 C5 -63.8(7) . . . . ?
O1 Fe1 N1 C5 177.4(7) . . . . ?
N4A Fe1 N1 C5 -55.7(7) . . . . ?
O4 Fe1 N1 C5 -7.3(7) . . . . ?
O2 Fe1 N1 C1 -87.1(3) . . . . ?
N3 Fe1 N1 C1 61.0(7) . . . . ?
O25 Fe1 N1 C1 28.6(6) . . . . ?
N4 Fe1 N1 C1 121.8(3) . . . . ?
O1 Fe1 N1 C1 3.0(2) . . . . ?
N4A Fe1 N1 C1 129.9(4) . . . . ?
O4 Fe1 N1 C1 178.3(2) . . . . ?
N1 C1 O1 Fe2 175.3(3) . . . 2_776 ?
C2 C1 O1 Fe2 -3.4(6) . . . 2_776 ?
N1 C1 O1 Fe1 4.9(4) . . . . ?
C2 C1 O1 Fe1 -173.9(4) . . . . ?
O2 Fe1 O1 C1 92.9(3) . . . . ?
N3 Fe1 O1 C1 -162.2(4) . . . . ?
O25 Fe1 O1 C1 -173.6(3) . . . . ?
N4 Fe1 O1 C1 -78.9(4) . . . . ?
N1 Fe1 O1 C1 -3.2(2) . . . . ?
N4A Fe1 O1 C1 -62.7(5) . . . . ?
O4 Fe1 O1 C1 -29.8(8) . . . . ?
O2 Fe1 O1 Fe2 -76.0(2) . . . 2_776 ?
N3 Fe1 O1 Fe2 29.0(4) . . . 2_776 ?
O25 Fe1 O1 Fe2 17.6(3) . . . 2_776 ?
N4 Fe1 O1 Fe2 112.2(3) . . . 2_776 ?
N1 Fe1 O1 Fe2 -172.0(3) . . . 2_776 ?
N4A Fe1 O1 Fe2 128.5(5) . . . 2_776 ?
O4 Fe1 O1 Fe2 161.3(5) . . . 2_776 ?
N2 C6 C7 C8 0.8(13) . . . . ?
C6 C7 C8 C9 -0.3(14) . . . . ?
C7 C8 C9 C10 0.6(14) . . . . ?
C8 C9 C10 N2 -1.4(13) . . . . ?
C8 C9 C10 Cl2 177.5(7) . . . . ?
C9 C10 N2 C6 1.9(12) . . . . ?
Cl2 C10 N2 C6 -177.0(6) . . . . ?
C9 C10 N2 Fe2 169.1(8) . . . . ?
Cl2 C10 N2 Fe2 -9.8(14) . . . . ?
C7 C6 N2 C10 -1.6(12) . . . . ?
C7 C6 N2 Fe2 -174.8(7) . . . . ?
O3 Fe2 N2 C10 -156.2(14) . . . . ?
O5 Fe2 N2 C10 -4.3(11) . . . . ?
O1 Fe2 N2 C10 95.4(11) 2_776 . . . ?
N2A Fe2 N2 C10 -86(3) . . . . ?
O2 Fe2 N2 C10 -172.2(12) . . . . ?
O6 Fe2 N2 C10 -85.2(11) . . . . ?
O24 Fe2 N2 C10 -148.0(11) . . . . ?
O3 Fe2 N2 C6 12.6(12) . . . . ?
O5 Fe2 N2 C6 164.5(4) . . . . ?
O1 Fe2 N2 C6 -95.8(5) 2_776 . . . ?
N2A Fe2 N2 C6 82(3) . . . . ?
O2 Fe2 N2 C6 -3.4(4) . . . . ?
O6 Fe2 N2 C6 83.7(5) . . . . ?
O24 Fe2 N2 C6 20.8(10) . . . . ?
O2 C6A C7A C8A -179.7(3) . . . . ?
N2A C6A C7A C8A 0.4(3) . . . . ?
C6A C7A C8A C9A 0.1(3) . . . . ?
C7A C8A C9A C10A -0.4(6) . . . . ?
C8A C9A C10A N2A 0.4(9) . . . . ?
C8A C9A C10A Cl2A 179.5(4) . . . . ?
C9A C10A N2A C6A 0.1(9) . . . . ?
Cl2A C10A N2A C6A -179.1(4) . . . . ?
C9A C10A N2A Fe2 170.8(9) . . . . ?
Cl2A C10A N2A Fe2 -8.4(13) . . . . ?
O2 C6A N2A C10A 179.6(5) . . . . ?
C7A C6A N2A C10A -0.5(6) . . . . ?
O2 C6A N2A Fe2 4.3(4) . . . . ?
C7A C6A N2A Fe2 -175.7(3) . . . . ?
O3 Fe2 N2A C10A -138.8(13) . . . . ?
O5 Fe2 N2A C10A -3.1(11) . . . . ?
O1 Fe2 N2A C10A 99.1(10) 2_776 . . . ?
O2 Fe2 N2A C10A -174.4(11) . . . . ?
O6 Fe2 N2A C10A -81.6(10) . . . . ?
O24 Fe2 N2A C10A -131.2(12) . . . . ?
N2 Fe2 N2A C10A 97(4) . . . . ?
O3 Fe2 N2A C6A 32.9(10) . . . . ?
O5 Fe2 N2A C6A 168.6(3) . . . . ?
O1 Fe2 N2A C6A -89.2(3) 2_776 . . . ?
O2 Fe2 N2A C6A -2.7(2) . . . . ?
O6 Fe2 N2A C6A 90.1(3) . . . . ?
O24 Fe2 N2A C6A 40.5(8) . . . . ?
N2 Fe2 N2A C6A -91(3) . . . . ?
N2A C6A O2 Fe1 -155.1(5) . . . . ?
C7A C6A O2 Fe1 25.0(6) . . . . ?
N2A C6A O2 Fe2 -4.3(4) . . . . ?
C7A C6A O2 Fe2 175.8(3) . . . . ?
N3 Fe1 O2 C6A 168.3(7) . . . . ?
O25 Fe1 O2 C6A 175.7(7) . . . . ?
N4 Fe1 O2 C6A 81.0(8) . . . . ?
N1 Fe1 O2 C6A -24.4(7) . . . . ?
O1 Fe1 O2 C6A -84.1(6) . . . . ?
N4A Fe1 O2 C6A 56.8(9) . . . . ?
O4 Fe1 O2 C6A 87.6(6) . . . . ?
N3 Fe1 O2 Fe2 23.0(3) . . . . ?
O25 Fe1 O2 Fe2 30.3(2) . . . . ?
N4 Fe1 O2 Fe2 -64.4(5) . . . . ?
N1 Fe1 O2 Fe2 -169.77(17) . . . . ?
O1 Fe1 O2 Fe2 130.55(17) . . . . ?
N4A Fe1 O2 Fe2 -88.6(6) . . . . ?
O4 Fe1 O2 Fe2 -57.75(18) . . . . ?
O3 Fe2 O2 C6A -157.1(6) . . . . ?
O5 Fe2 O2 C6A -23.8(5) . . . . ?
O1 Fe2 O2 C6A 106.6(3) 2_776 . . . ?
N2A Fe2 O2 C6A 2.9(3) . . . . ?
O6 Fe2 O2 C6A -77.7(3) . . . . ?
O24 Fe2 O2 C6A -153.7(4) . . . . ?
N2 Fe2 O2 C6A 14.7(3) . . . . ?
O3 Fe2 O2 Fe1 0.8(6) . . . . ?
O5 Fe2 O2 Fe1 134.2(3) . . . . ?
O1 Fe2 O2 Fe1 -95.45(18) 2_776 . . . ?
N2A Fe2 O2 Fe1 160.8(3) . . . . ?
O6 Fe2 O2 Fe1 80.22(17) . . . . ?
O24 Fe2 O2 Fe1 4.2(4) . . . . ?
N2 Fe2 O2 Fe1 172.6(3) . . . . ?
O4 Fe3 O24 C76 49.2(11) . . . . ?
O6 Fe3 O24 C76 141.5(12) . . . . ?
O19 Fe3 O24 C76 -42.2(12) . . . . ?
O7 Fe3 O24 C76 -130.0(11) . . . . ?
O16 Fe3 O24 C76 -150.8(12) . . . . ?
O3 Fe3 O24 C76 106(10) . . . . ?
O4 Fe3 O24 Fe2 -88.0(5) . . . . ?
O6 Fe3 O24 Fe2 4.4(4) . . . . ?
O19 Fe3 O24 Fe2 -179.4(4) . . . . ?
O7 Fe3 O24 Fe2 92.8(5) . . . . ?
O16 Fe3 O24 Fe2 72.0(19) . . . . ?
O3 Fe3 O24 Fe2 -32(9) . . . . ?
O3 Fe2 O24 C76 -4(14) . . . . ?
O5 Fe2 O24 C76 140.7(11) . . . . ?
O1 Fe2 O24 C76 40.1(12) 2_776 . . . ?
N2A Fe2 O24 C76 -90.7(13) . . . . ?
O2 Fe2 O24 C76 -54.0(12) . . . . ?
O6 Fe2 O24 C76 -141.5(13) . . . . ?
N2 Fe2 O24 C76 -75.0(14) . . . . ?
O3 Fe2 O24 Fe3 133(16) . . . . ?
O5 Fe2 O24 Fe3 -82.1(5) . . . . ?
O1 Fe2 O24 Fe3 177.4(4) 2_776 . . . ?
N2A Fe2 O24 Fe3 46.6(10) . . . . ?
O2 Fe2 O24 Fe3 83.2(5) . . . . ?
O6 Fe2 O24 Fe3 -4.2(4) . . . . ?
N2 Fe2 O24 Fe3 62.3(9) . . . . ?
O2 Fe1 O25 C76 -61.5(8) . . . . ?
N3 Fe1 O25 C76 84(2) . . . . ?
N4 Fe1 O25 C76 88.6(8) . . . . ?
N1 Fe1 O25 C76 -177.9(7) . . . . ?
O1 Fe1 O25 C76 -155.8(8) . . . . ?
N4A Fe1 O25 C76 85.8(9) . . . . ?
O4 Fe1 O25 C76 30.1(8) . . . . ?
Fe1 O25 C76 O24 25.5(13) . . . . ?
Fe1 O25 C76 C77 -150.0(7) . . . . ?
Fe3 O24 C76 O25 -83.8(12) . . . . ?
Fe2 O24 C76 O25 44.8(14) . . . . ?
Fe3 O24 C76 C77 91.9(13) . . . . ?
Fe2 O24 C76 C77 -139.6(10) . . . . ?
O3 C11 C12 C13 -179.8(3) . . . . ?
N3 C11 C12 C13 0.2(3) . . . . ?
C11 C12 C13 C14 0.1(3) . . . . ?
C12 C13 C14 C15 -0.3(6) . . . . ?
C13 C14 C15 N3 0.3(8) . . . . ?
C13 C14 C15 Cl3 179.9(4) . . . . ?
C14 C15 N3 C11 -0.1(8) . . . . ?
Cl3 C15 N3 C11 -179.6(4) . . . . ?
C14 C15 N3 Fe1 -179.6(7) . . . . ?
Cl3 C15 N3 Fe1 0.9(8) . . . . ?
O3 C11 N3 C15 179.8(5) . . . . ?
C12 C11 N3 C15 -0.2(6) . . . . ?
O3 C11 N3 Fe1 -0.7(7) . . . . ?
C12 C11 N3 Fe1 179.3(6) . . . . ?
O2 Fe1 N3 C15 149.9(6) . . . . ?
O25 Fe1 N3 C15 115(2) . . . . ?
N4 Fe1 N3 C15 -60.8(6) . . . . ?
N1 Fe1 N3 C15 2.5(12) . . . . ?
O1 Fe1 N3 C15 52.1(6) . . . . ?
N4A Fe1 N3 C15 -63.8(7) . . . . ?
O4 Fe1 N3 C15 -120.5(6) . . . . ?
O2 Fe1 N3 C11 -29.6(5) . . . . ?
O25 Fe1 N3 C11 -65(2) . . . . ?
N4 Fe1 N3 C11 119.7(5) . . . . ?
N1 Fe1 N3 C11 -177.0(6) . . . . ?
O1 Fe1 N3 C11 -127.4(4) . . . . ?
N4A Fe1 N3 C11 116.7(5) . . . . ?
O4 Fe1 N3 C11 59.9(4) . . . . ?
N3 C11 O3 Fe2 60(2) . . . . ?
C12 C11 O3 Fe2 -120(2) . . . . ?
N3 C11 O3 Fe3 -80.8(11) . . . . ?
C12 C11 O3 Fe3 99.2(11) . . . . ?
O5 Fe2 O3 C11 138(2) . . . . ?
O1 Fe2 O3 C11 38(3) 2_776 . . . ?
N2A Fe2 O3 C11 -86(3) . . . . ?
O2 Fe2 O3 C11 -56(3) . . . . ?
O6 Fe2 O3 C11 -144(3) . . . . ?
O24 Fe2 O3 C11 174(18) . . . . ?
N2 Fe2 O3 C11 -70(3) . . . . ?
O5 Fe2 O3 Fe3 -78.9(9) . . . . ?
O1 Fe2 O3 Fe3 -179.3(7) 2_776 . . . ?
N2A Fe2 O3 Fe3 56.5(13) . . . . ?
O2 Fe2 O3 Fe3 87.0(8) . . . . ?
O6 Fe2 O3 Fe3 -1.1(6) . . . . ?
O24 Fe2 O3 Fe3 -43(15) . . . . ?
N2 Fe2 O3 Fe3 73.0(12) . . . . ?
O4 Fe3 O3 C11 63.8(15) . . . . ?
O6 Fe3 O3 C11 157.1(16) . . . . ?
O19 Fe3 O3 C11 -26.9(16) . . . . ?
O7 Fe3 O3 C11 -115.2(15) . . . . ?
O24 Fe3 O3 C11 -60(8) . . . . ?
O16 Fe3 O3 C11 -160.5(18) . . . . ?
O4 Fe3 O3 Fe2 -92.0(9) . . . . ?
O6 Fe3 O3 Fe2 1.2(7) . . . . ?
O19 Fe3 O3 Fe2 177.3(7) . . . . ?
O7 Fe3 O3 Fe2 89.0(8) . . . . ?
O24 Fe3 O3 Fe2 145(10) . . . . ?
O16 Fe3 O3 Fe2 44(3) . . . . ?
O4 C16 C17 C18 -180(2) . . . . ?
N4 C16 C17 C18 5(3) . . . . ?
C16 C17 C18 C19 -2(2) . . . . ?
C17 C18 C19 C20 -2(2) . . . . ?
C18 C19 C20 N4 3.6(18) . . . . ?
C18 C19 C20 Cl4 -178.0(10) . . . . ?
C19 C20 N4 C16 -1.1(19) . . . . ?
Cl4 C20 N4 C16 -179.5(13) . . . . ?
C19 C20 N4 Fe1 165.4(9) . . . . ?
Cl4 C20 N4 Fe1 -13.0(17) . . . . ?
O4 C16 N4 C20 -179.5(14) . . . . ?
C17 C16 N4 C20 -3(2) . . . . ?
O4 C16 N4 Fe1 8.7(18) . . . . ?
C17 C16 N4 Fe1 -174.9(17) . . . . ?
O2 Fe1 N4 C20 -165.4(10) . . . . ?
N3 Fe1 N4 C20 100.2(13) . . . . ?
O25 Fe1 N4 C20 99.2(13) . . . . ?
N1 Fe1 N4 C20 -58.5(13) . . . . ?
O1 Fe1 N4 C20 -1.9(14) . . . . ?
N4A Fe1 N4 C20 -92(2) . . . . ?
O4 Fe1 N4 C20 -173.2(14) . . . . ?
O2 Fe1 N4 C16 2.6(13) . . . . ?
N3 Fe1 N4 C16 -91.9(11) . . . . ?
O25 Fe1 N4 C16 -92.9(11) . . . . ?
N1 Fe1 N4 C16 109.4(11) . . . . ?
O1 Fe1 N4 C16 166.1(11) . . . . ?
N4A Fe1 N4 C16 76(2) . . . . ?
O4 Fe1 N4 C16 -5.2(11) . . . . ?
O4 C16A C17A C18A -176(3) . . . . ?
N4A C16A C17A C18A -3(4) . . . . ?
C16A C17A C18A C19A 4(4) . . . . ?
C17A C18A C19A C20A -3(3) . . . . ?
C18A C19A C20A N4A 0(3) . . . . ?
C18A C19A C20A Cl4A 176.9(14) . . . . ?
C19A C20A N4A C16A 1(3) . . . . ?
Cl4A C20A N4A C16A -176(2) . . . . ?
C19A C20A N4A Fe1 -177.0(16) . . . . ?
Cl4A C20A N4A Fe1 6(3) . . . . ?
O4 C16A N4A C20A 174(2) . . . . ?
C17A C16A N4A C20A 1(4) . . . . ?
O4 C16A N4A Fe1 -7(3) . . . . ?
C17A C16A N4A Fe1 179(3) . . . . ?
O2 Fe1 N4A C20A -140(2) . . . . ?
N3 Fe1 N4A C20A 104(2) . . . . ?
O25 Fe1 N4A C20A 104(2) . . . . ?
N4 Fe1 N4A C20A 93(3) . . . . ?
N1 Fe1 N4A C20A -53(2) . . . . ?
O1 Fe1 N4A C20A -4(2) . . . . ?
O4 Fe1 N4A C20A -178(2) . . . . ?
O2 Fe1 N4A C16A 41.6(19) . . . . ?
N3 Fe1 N4A C16A -73.5(18) . . . . ?
O25 Fe1 N4A C16A -73.9(18) . . . . ?
N4 Fe1 N4A C16A -85(2) . . . . ?
N1 Fe1 N4A C16A 128.8(18) . . . . ?
O1 Fe1 N4A C16A 177.9(17) . . . . ?
O4 Fe1 N4A C16A 4.2(17) . . . . ?
N4 C16 O4 C16A -120(12) . . . . ?
C17 C16 O4 C16A 64(10) . . . . ?
N4 C16 O4 Fe3 127.1(11) . . . . ?
C17 C16 O4 Fe3 -49(3) . . . . ?
N4 C16 O4 Fe1 -7.8(16) . . . . ?
C17 C16 O4 Fe1 176(2) . . . . ?
N4A C16A O4 C16 75(9) . . . . ?
C17A C16A O4 C16 -112(13) . . . . ?
N4A C16A O4 Fe3 148.5(15) . . . . ?
C17A C16A O4 Fe3 -39(4) . . . . ?
N4A C16A O4 Fe1 7(3) . . . . ?
C17A C16A O4 Fe1 180(3) . . . . ?
O6 Fe3 O4 C16 173.0(11) . . . . ?
O19 Fe3 O4 C16 -9.8(11) . . . . ?
O7 Fe3 O4 C16 -90(3) . . . . ?
O24 Fe3 O4 C16 -107.1(12) . . . . ?
O16 Fe3 O4 C16 77.3(11) . . . . ?
O3 Fe3 O4 C16 -111.6(12) . . . . ?
O6 Fe3 O4 C16A 163(2) . . . . ?
O19 Fe3 O4 C16A -20(2) . . . . ?
O7 Fe3 O4 C16A -100(3) . . . . ?
O24 Fe3 O4 C16A -117(2) . . . . ?
O16 Fe3 O4 C16A 67(2) . . . . ?
O3 Fe3 O4 C16A -122(2) . . . . ?
O6 Fe3 O4 Fe1 -65.10(18) . . . . ?
O19 Fe3 O4 Fe1 112.04(18) . . . . ?
O7 Fe3 O4 Fe1 32(3) . . . . ?
O24 Fe3 O4 Fe1 14.8(4) . . . . ?
O16 Fe3 O4 Fe1 -160.83(16) . . . . ?
O3 Fe3 O4 Fe1 10.2(5) . . . . ?
O2 Fe1 O4 C16 -170.8(12) . . . . ?
N3 Fe1 O4 C16 86.1(12) . . . . ?
O25 Fe1 O4 C16 96.5(12) . . . . ?
N4 Fe1 O4 C16 5.4(11) . . . . ?
N1 Fe1 O4 C16 -72.5(12) . . . . ?
O1 Fe1 O4 C16 -47.9(14) . . . . ?
N4A Fe1 O4 C16 -12.0(13) . . . . ?
O2 Fe1 O4 C16A -163.1(18) . . . . ?
N3 Fe1 O4 C16A 93.7(18) . . . . ?
O25 Fe1 O4 C16A 104.1(18) . . . . ?
N4 Fe1 O4 C16A 13.0(19) . . . . ?
N1 Fe1 O4 C16A -64.8(18) . . . . ?
O1 Fe1 O4 C16A -40(2) . . . . ?
N4A Fe1 O4 C16A -4.4(18) . . . . ?
O2 Fe1 O4 Fe3 50.37(19) . . . . ?
N3 Fe1 O4 Fe3 -52.8(3) . . . . ?
O25 Fe1 O4 Fe3 -42.4(2) . . . . ?
N4 Fe1 O4 Fe3 -133.5(3) . . . . ?
N1 Fe1 O4 Fe3 148.66(18) . . . . ?
O1 Fe1 O4 Fe3 173.2(6) . . . . ?
N4A Fe1 O4 Fe3 -150.9(5) . . . . ?
O5 C21 C22 C23 176.6(6) . . . . ?
N5 C21 C22 C23 -0.7(9) . . . . ?
C21 C22 C23 C24 0.6(11) . . . . ?
C22 C23 C24 C25 -1.0(12) . . . . ?
C23 C24 C25 N5 1.6(11) . . . . ?
C23 C24 C25 Cl5 -176.4(6) . . . . ?
C24 C25 N5 C21 -1.6(9) . . . . ?
Cl5 C25 N5 C21 176.4(4) . . . . ?
C24 C25 N5 Fe4 -166.1(6) . . . . ?
Cl5 C25 N5 Fe4 11.9(10) . . . . ?
O5 C21 N5 C25 -176.4(5) . . . . ?
C22 C21 N5 C25 1.2(8) . . . . ?
O5 C21 N5 Fe4 -4.5(4) . . . . ?
C22 C21 N5 Fe4 173.1(5) . . . . ?
O14 Fe4 N5 C25 -5.1(8) . . . . ?
O5 Fe4 N5 C25 169.2(8) . . . . ?
N6 Fe4 N5 C25 -106.7(7) . . . . ?
N7 Fe4 N5 C25 89.2(7) . . . . ?
O7 Fe4 N5 C25 113.3(7) . . . . ?
O14 Fe4 N5 C21 -171.4(3) . . . . ?
O5 Fe4 N5 C21 2.9(3) . . . . ?
N6 Fe4 N5 C21 87.0(3) . . . . ?
N7 Fe4 N5 C21 -77.1(3) . . . . ?
O7 Fe4 N5 C21 -53.0(4) . . . . ?
N5 C21 O5 Fe2 -153.0(4) . . . . ?
C22 C21 O5 Fe2 29.5(9) . . . . ?
N5 C21 O5 Fe4 4.6(4) . . . . ?
C22 C21 O5 Fe4 -172.9(5) . . . . ?
O3 Fe2 O5 C21 -148.7(8) . . . . ?
O1 Fe2 O5 C21 -50.1(5) 2_776 . . . ?
N2A Fe2 O5 C21 56.2(6) . . . . ?
O2 Fe2 O5 C21 79.7(6) . . . . ?
O6 Fe2 O5 C21 134.6(5) . . . . ?
O24 Fe2 O5 C21 -151.4(6) . . . . ?
N2 Fe2 O5 C21 45.8(6) . . . . ?
O3 Fe2 O5 Fe4 57.5(7) . . . . ?
O1 Fe2 O5 Fe4 156.16(16) 2_776 . . . ?
N2A Fe2 O5 Fe4 -97.6(3) . . . . ?
O2 Fe2 O5 Fe4 -74.1(4) . . . . ?
O6 Fe2 O5 Fe4 -19.15(16) . . . . ?
O24 Fe2 O5 Fe4 54.8(4) . . . . ?
N2 Fe2 O5 Fe4 -108.0(2) . . . . ?
O14 Fe4 O5 C21 13.9(5) . . . . ?
N6 Fe4 O5 C21 -101.5(3) . . . . ?
N5 Fe4 O5 C21 -3.0(3) . . . . ?
N7 Fe4 O5 C21 97.8(3) . . . . ?
O7 Fe4 O5 C21 154.4(3) . . . . ?
O14 Fe4 O5 Fe2 178.4(3) . . . . ?
N6 Fe4 O5 Fe2 62.98(18) . . . . ?
N5 Fe4 O5 Fe2 161.5(2) . . . . ?
N7 Fe4 O5 Fe2 -97.75(18) . . . . ?
O7 Fe4 O5 Fe2 -41.14(19) . . . . ?
O6 C26 C27 C28 176.5(6) . . . . ?
N6 C26 C27 C28 -0.2(9) . . . . ?
C26 C27 C28 C29 0.6(12) . . . . ?
C27 C28 C29 C30 -1.2(12) . . . . ?
C28 C29 C30 N6 1.5(11) . . . . ?
C28 C29 C30 Cl6 -179.3(6) . . . . ?
C29 C30 N6 C26 -1.1(8) . . . . ?
Cl6 C30 N6 C26 179.7(3) . . . . ?
C29 C30 N6 Fe4 -172.4(5) . . . . ?
Cl6 C30 N6 Fe4 8.4(6) . . . . ?
O6 C26 N6 C30 -176.5(4) . . . . ?
C27 C26 N6 C30 0.4(7) . . . . ?
O6 C26 N6 Fe4 -3.5(5) . . . . ?
C27 C26 N6 Fe4 173.4(4) . . . . ?
O14 Fe4 N6 C30 -45.9(5) . . . . ?
O5 Fe4 N6 C30 115.9(4) . . . . ?
N5 Fe4 N6 C30 55.6(4) . . . . ?
N7 Fe4 N6 C30 -175.0(4) . . . . ?
O7 Fe4 N6 C30 -141.9(4) . . . . ?
O14 Fe4 N6 C26 142.5(3) . . . . ?
O5 Fe4 N6 C26 -55.7(3) . . . . ?
N5 Fe4 N6 C26 -116.0(3) . . . . ?
N7 Fe4 N6 C26 13.4(6) . . . . ?
O7 Fe4 N6 C26 46.4(3) . . . . ?
N6 C26 O6 Fe3 -84.7(5) . . . . ?
C27 C26 O6 Fe3 98.5(6) . . . . ?
N6 C26 O6 Fe2 88.5(4) . . . . ?
C27 C26 O6 Fe2 -88.4(5) . . . . ?
O4 Fe3 O6 C26 -102.3(4) . . . . ?
O19 Fe3 O6 C26 116.1(15) . . . . ?
O7 Fe3 O6 C26 80.4(4) . . . . ?
O24 Fe3 O6 C26 169.5(6) . . . . ?
O16 Fe3 O6 C26 1.2(4) . . . . ?
O3 Fe3 O6 C26 172.8(7) . . . . ?
O4 Fe3 O6 Fe2 83.76(14) . . . . ?
O19 Fe3 O6 Fe2 -57.8(15) . . . . ?
O7 Fe3 O6 Fe2 -93.54(13) . . . . ?
O24 Fe3 O6 Fe2 -4.4(4) . . . . ?
O16 Fe3 O6 Fe2 -172.69(12) . . . . ?
O3 Fe3 O6 Fe2 -1.1(6) . . . . ?
O3 Fe2 O6 C26 -173.8(8) . . . . ?
O5 Fe2 O6 C26 -67.8(3) . . . . ?
O1 Fe2 O6 C26 -151.1(13) 2_776 . . . ?
N2A Fe2 O6 C26 36.3(5) . . . . ?
O2 Fe2 O6 C26 96.7(3) . . . . ?
O24 Fe2 O6 C26 -170.7(5) . . . . ?
N2 Fe2 O6 C26 36.1(4) . . . . ?
O3 Fe2 O6 Fe3 1.3(7) . . . . ?
O5 Fe2 O6 Fe3 107.25(14) . . . . ?
O1 Fe2 O6 Fe3 24.0(14) 2_776 . . . ?
N2A Fe2 O6 Fe3 -148.6(4) . . . . ?
O2 Fe2 O6 Fe3 -88.24(13) . . . . ?
O24 Fe2 O6 Fe3 4.4(4) . . . . ?
N2 Fe2 O6 Fe3 -148.8(2) . . . . ?
N7 C31 C32 C33 1.3(7) . . . . ?
O7 C31 C32 C33 -178.4(4) . . . . ?
C31 C32 C33 C34 -0.1(8) . . . . ?
C32 C33 C34 C35 -1.1(9) . . . . ?
C33 C34 C35 N7 1.1(9) . . . . ?
C33 C34 C35 Cl7 179.8(4) . . . . ?
C34 C35 N7 C31 0.1(8) . . . . ?
Cl7 C35 N7 C31 -178.7(3) . . . . ?
C34 C35 N7 Fe4 176.5(4) . . . . ?
Cl7 C35 N7 Fe4 -2.3(8) . . . . ?
O7 C31 N7 C35 178.4(4) . . . . ?
C32 C31 N7 C35 -1.3(7) . . . . ?
O7 C31 N7 Fe4 0.5(4) . . . . ?
C32 C31 N7 Fe4 -179.2(4) . . . . ?
O14 Fe4 N7 C35 90.8(6) . . . . ?
O5 Fe4 N7 C35 -69.4(6) . . . . ?
N6 Fe4 N7 C35 -139.1(6) . . . . ?
N5 Fe4 N7 C35 -9.7(6) . . . . ?
O7 Fe4 N7 C35 -177.2(6) . . . . ?
O14 Fe4 N7 C31 -92.3(3) . . . . ?
O5 Fe4 N7 C31 107.5(3) . . . . ?
N6 Fe4 N7 C31 37.8(5) . . . . ?
N5 Fe4 N7 C31 167.2(3) . . . . ?
O7 Fe4 N7 C31 -0.3(2) . . . . ?
N7 C31 O7 Fe3 -115.9(3) . . . . ?
C32 C31 O7 Fe3 63.8(5) . . . . ?
N7 C31 O7 Fe5 116.4(3) . . . . ?
C32 C31 O7 Fe5 -63.9(5) . . . . ?
N7 C31 O7 Fe4 -0.5(3) . . . . ?
C32 C31 O7 Fe4 179.2(4) . . . . ?
O4 Fe3 O7 C31 11(3) . . . . ?
O6 Fe3 O7 C31 108.0(3) . . . . ?
O19 Fe3 O7 C31 -69.3(3) . . . . ?
O24 Fe3 O7 C31 28.1(4) . . . . ?
O16 Fe3 O7 C31 -156.5(3) . . . . ?
O3 Fe3 O7 C31 32.5(6) . . . . ?
O4 Fe3 O7 Fe5 147(2) . . . . ?
O6 Fe3 O7 Fe5 -115.85(13) . . . . ?
O19 Fe3 O7 Fe5 66.85(13) . . . . ?
O24 Fe3 O7 Fe5 164.2(3) . . . . ?
O16 Fe3 O7 Fe5 -20.33(11) . . . . ?
O3 Fe3 O7 Fe5 168.7(5) . . . . ?
O4 Fe3 O7 Fe4 -95(2) . . . . ?
O6 Fe3 O7 Fe4 1.73(13) . . . . ?
O19 Fe3 O7 Fe4 -175.58(14) . . . . ?
O24 Fe3 O7 Fe4 -78.2(3) . . . . ?
O16 Fe3 O7 Fe4 97.25(14) . . . . ?
O3 Fe3 O7 Fe4 -73.7(5) . . . . ?
O15 Fe5 O7 C31 -105.6(3) . . . . ?
O20 Fe5 O7 C31 -16.4(3) . . . . ?
O18 Fe5 O7 C31 74.8(3) . . . . ?
O16 Fe5 O7 C31 160.5(3) . . . . ?
O13 Fe5 O7 C31 61.5(11) . . . . ?
O15 Fe5 O7 Fe3 114.64(13) . . . . ?
O20 Fe5 O7 Fe3 -156.20(13) . . . . ?
O18 Fe5 O7 Fe3 -65.04(12) . . . . ?
O16 Fe5 O7 Fe3 20.69(11) . . . . ?
O13 Fe5 O7 Fe3 -78.3(11) . . . . ?
O15 Fe5 O7 Fe4 -0.71(15) . . . . ?
O20 Fe5 O7 Fe4 88.44(14) . . . . ?
O18 Fe5 O7 Fe4 179.61(13) . . . . ?
O16 Fe5 O7 Fe4 -94.66(14) . . . . ?
O13 Fe5 O7 Fe4 166.4(10) . . . . ?
O14 Fe4 O7 C31 91.8(2) . . . . ?
O5 Fe4 O7 C31 -75.6(2) . . . . ?
N6 Fe4 O7 C31 -166.7(2) . . . . ?
N5 Fe4 O7 C31 -27.9(4) . . . . ?
N7 Fe4 O7 C31 0.3(2) . . . . ?
O14 Fe4 O7 Fe3 -139.05(15) . . . . ?
O5 Fe4 O7 Fe3 53.47(15) . . . . ?
N6 Fe4 O7 Fe3 -37.64(16) . . . . ?
N5 Fe4 O7 Fe3 101.2(3) . . . . ?
N7 Fe4 O7 Fe3 129.42(18) . . . . ?
O14 Fe4 O7 Fe5 -31.12(15) . . . . ?
O5 Fe4 O7 Fe5 161.40(13) . . . . ?
N6 Fe4 O7 Fe5 70.29(15) . . . . ?
N5 Fe4 O7 Fe5 -150.9(2) . . . . ?
N7 Fe4 O7 Fe5 -122.64(18) . . . . ?
O8 C36 C37 C38 178.7(5) . . . . ?
N8 C36 C37 C38 -2.4(8) . . . . ?
C36 C37 C38 C39 0.9(9) . . . . ?
C37 C38 C39 C40 -0.2(10) . . . . ?
C38 C39 C40 N8 0.9(10) . . . . ?
C38 C39 C40 Cl8 177.4(5) . . . . ?
C39 C40 N8 C36 -2.4(9) . . . . ?
Cl8 C40 N8 C36 -179.0(4) . . . . ?
C39 C40 N8 Fe9 -178.7(5) . . . . ?
Cl8 C40 N8 Fe9 4.7(10) . . . . ?
O8 C36 N8 C40 -177.9(5) . . . . ?
C37 C36 N8 C40 3.1(7) . . . . ?
O8 C36 N8 Fe9 0.1(4) . . . . ?
C37 C36 N8 Fe9 -179.0(4) . . . . ?
O10 Fe9 N8 C40 161.0(6) . . . . ?
O22 Fe9 N8 C40 -99.7(7) . . . . ?
O9 Fe9 N8 C40 3.1(8) 2_665 . . . ?
N9 Fe9 N8 C40 60.1(7) 2_665 . . . ?
O8 Fe9 N8 C40 176.6(8) . . . . ?
O10 Fe9 N8 C36 -15.6(5) . . . . ?
O22 Fe9 N8 C36 83.6(3) . . . . ?
O9 Fe9 N8 C36 -173.6(3) 2_665 . . . ?
N9 Fe9 N8 C36 -116.6(3) 2_665 . . . ?
O8 Fe9 N8 C36 -0.1(2) . . . . ?
N8 C36 O8 Fe7 -138.7(3) . . . . ?
C37 C36 O8 Fe7 40.3(6) . . . . ?
N8 C36 O8 Fe9 -0.1(4) . . . . ?
C37 C36 O8 Fe9 178.9(4) . . . . ?
O11 Fe7 O8 C36 -169.0(4) . . . . ?
O21 Fe7 O8 C36 19.6(4) . . . . ?
O18 Fe7 O8 C36 -73.2(4) . . . . ?
O13 Fe7 O8 C36 170.0(9) . . . . ?
O23 Fe7 O8 C36 111.3(4) . . . . ?
O11 Fe7 O8 Fe9 63.58(17) . . . . ?
O21 Fe7 O8 Fe9 -107.79(17) . . . . ?
O18 Fe7 O8 Fe9 159.41(15) . . . . ?
O13 Fe7 O8 Fe9 42.6(11) . . . . ?
O23 Fe7 O8 Fe9 -16.11(16) . . . . ?
O10 Fe9 O8 C36 172.9(3) . . . . ?
O22 Fe9 O8 C36 -93.5(3) . . . . ?
N8 Fe9 O8 C36 0.1(3) . . . . ?
O9 Fe9 O8 C36 29.2(6) 2_665 . . . ?
N9 Fe9 O8 C36 73.5(3) 2_665 . . . ?
O10 Fe9 O8 Fe7 -44.94(18) . . . . ?
O22 Fe9 O8 Fe7 48.62(17) . . . . ?
N8 Fe9 O8 Fe7 142.2(2) . . . . ?
O9 Fe9 O8 Fe7 171.3(4) 2_665 . . . ?
N9 Fe9 O8 Fe7 -144.38(17) 2_665 . . . ?
O9 C41 C42 C43 179.9(5) . . . . ?
N9 C41 C42 C43 -0.2(7) . . . . ?
C41 C42 C43 C44 0.9(8) . . . . ?
C42 C43 C44 C45 -0.2(9) . . . . ?
C43 C44 C45 N9 -1.3(8) . . . . ?
C43 C44 C45 Cl9 -178.2(4) . . . . ?
C44 C45 N9 C41 2.0(8) . . . . ?
Cl9 C45 N9 C41 179.1(3) . . . . ?
C44 C45 N9 Fe9 -170.3(5) . . . 2_665 ?
Cl9 C45 N9 Fe9 6.8(8) . . . 2_665 ?
O9 C41 N9 C45 178.7(4) . . . . ?
C42 C41 N9 C45 -1.2(7) . . . . ?
O9 C41 N9 Fe9 -5.4(4) . . . 2_665 ?
C42 C41 N9 Fe9 174.7(4) . . . 2_665 ?
N9 C41 O9 Fe8 167.7(3) . . . . ?
C42 C41 O9 Fe8 -12.4(7) . . . . ?
N9 C41 O9 Fe9 5.4(4) . . . 2_665 ?
C42 C41 O9 Fe9 -174.7(4) . . . 2_665 ?
O12 Fe8 O9 C41 52.3(4) . . . . ?
O23 Fe8 O9 C41 -50.9(4) . . . . ?
O10 Fe8 O9 C41 -141.8(4) . . . . ?
N10 Fe8 O9 C41 157.4(4) . . . . ?
O11 Fe8 O9 C41 -50.5(17) . . . . ?
O12 Fe8 O9 Fe9 -152.67(19) . . . 2_665 ?
O23 Fe8 O9 Fe9 104.2(2) . . . 2_665 ?
O10 Fe8 O9 Fe9 13.2(2) . . . 2_665 ?
N10 Fe8 O9 Fe9 -47.5(2) . . . 2_665 ?
O11 Fe8 O9 Fe9 104.6(15) . . . 2_665 ?
O10 C46 C47 C48 178.8(4) . . . . ?
N10 C46 C47 C48 0.5(7) . . . . ?
C46 C47 C48 C49 0.3(7) . . . . ?
C47 C48 C49 C50 -0.9(8) . . . . ?
C48 C49 C50 N10 0.8(9) . . . . ?
C48 C49 C50 Cl10 -178.3(4) . . . . ?
C49 C50 N10 C46 0.0(8) . . . . ?
Cl10 C50 N10 C46 179.1(4) . . . . ?
C49 C50 N10 Fe8 -166.0(5) . . . . ?
Cl10 C50 N10 Fe8 13.1(10) . . . . ?
O10 C46 N10 C50 -179.2(4) . . . . ?
C47 C46 N10 C50 -0.7(7) . . . . ?
O10 C46 N10 Fe8 -6.6(4) . . . . ?
C47 C46 N10 Fe8 171.9(4) . . . . ?
O12 Fe8 N10 C50 6.1(7) . . . . ?
O23 Fe8 N10 C50 153.4(6) . . . . ?
O9 Fe8 N10 C50 -94.6(7) . . . . ?
O10 Fe8 N10 C50 172.0(7) . . . . ?
O11 Fe8 N10 C50 87.4(7) . . . . ?
O12 Fe8 N10 C46 -161.7(3) . . . . ?
O23 Fe8 N10 C46 -14.4(4) . . . . ?
O9 Fe8 N10 C46 97.6(3) . . . . ?
O10 Fe8 N10 C46 4.2(2) . . . . ?
O11 Fe8 N10 C46 -80.4(3) . . . . ?
N10 C46 O10 Fe9 165.8(3) . . . . ?
C47 C46 O10 Fe9 -12.6(7) . . . . ?
N10 C46 O10 Fe8 6.6(4) . . . . ?
C47 C46 O10 Fe8 -171.8(4) . . . . ?
O22 Fe9 O10 C46 173.9(4) . . . . ?
N8 Fe9 O10 C46 -87.7(5) . . . . ?
O9 Fe9 O10 C46 71.4(4) 2_665 . . . ?
N9 Fe9 O10 C46 10.9(4) 2_665 . . . ?
O8 Fe9 O10 C46 -101.1(4) . . . . ?
O22 Fe9 O10 Fe8 -31.04(18) . . . . ?
N8 Fe9 O10 Fe8 67.4(3) . . . . ?
O9 Fe9 O10 Fe8 -133.52(16) 2_665 . . . ?
N9 Fe9 O10 Fe8 165.96(17) 2_665 . . . ?
O8 Fe9 O10 Fe8 53.97(17) . . . . ?
O12 Fe8 O10 C46 39.2(5) . . . . ?
O23 Fe8 O10 C46 166.4(2) . . . . ?
O9 Fe8 O10 C46 -96.5(2) . . . . ?
N10 Fe8 O10 C46 -4.3(2) . . . . ?
O11 Fe8 O10 C46 87.8(2) . . . . ?
O12 Fe8 O10 Fe9 -125.4(3) . . . . ?
O23 Fe8 O10 Fe9 1.80(17) . . . . ?
O9 Fe8 O10 Fe9 98.81(17) . . . . ?
N10 Fe8 O10 Fe9 -168.9(2) . . . . ?
O11 Fe8 O10 Fe9 -76.82(17) . . . . ?
O11 C51 C52 C53 -170(2) . . . . ?
N11 C51 C52 C53 6(3) . . . . ?
C51 C52 C53 C54 -3(2) . . . . ?
C52 C53 C54 C55 -1.5(18) . . . . ?
C53 C54 C55 N11 3(2) . . . . ?
C53 C54 C55 Cl11 -178.6(11) . . . . ?
C54 C55 N11 C51 0(2) . . . . ?
Cl11 C55 N11 C51 -178.5(17) . . . . ?
C54 C55 N11 Fe6 177.3(15) . . . . ?
Cl11 C55 N11 Fe6 -1(2) . . . . ?
O11 C51 N11 C55 172(2) . . . . ?
C52 C51 N11 C55 -5(3) . . . . ?
O11 C51 N11 Fe6 -6(3) . . . . ?
C52 C51 N11 Fe6 177(2) . . . . ?
O17 Fe6 N11 C55 55.4(19) . . . . ?
N11A Fe6 N11 C55 -53(18) . . . . ?
N12 Fe6 N11 C55 -56.7(19) . . . . ?
O12 Fe6 N11 C55 -116.8(19) . . . . ?
N13 Fe6 N11 C55 -171.8(10) . . . . ?
O13 Fe6 N11 C55 151.8(17) . . . . ?
O17 Fe6 N11 C51 -127.1(15) . . . . ?
N11A Fe6 N11 C51 125(20) . . . . ?
N12 Fe6 N11 C51 120.8(15) . . . . ?
O12 Fe6 N11 C51 60.7(16) . . . . ?
N13 Fe6 N11 C51 6(3) . . . . ?
O13 Fe6 N11 C51 -30.7(16) . . . . ?
O11 C51A C52A C53A -171(3) . . . . ?
N11A C51A C52A C53A 5(5) . . . . ?
C51A C52A C53A C54A -4(3) . . . . ?
C52A C53A C54A C55A 3(3) . . . . ?
C53A C54A C55A N11A -2(3) . . . . ?
C53A C54A C55A Cl14 177.9(17) . . . . ?
C54A C55A N11A C51A 2(4) . . . . ?
Cl14 C55A N11A C51A -177(3) . . . . ?
C54A C55A N11A Fe6 -180(2) . . . . ?
Cl14 C55A N11A Fe6 1(3) . . . . ?
O11 C51A N11A C55A 172(3) . . . . ?
C52A C51A N11A C55A -4(5) . . . . ?
O11 C51A N11A Fe6 -6(4) . . . . ?
C52A C51A N11A Fe6 178(3) . . . . ?
O17 Fe6 N11A C55A 57(3) . . . . ?
N12 Fe6 N11A C55A -55(3) . . . . ?
O12 Fe6 N11A C55A -115(3) . . . . ?
N13 Fe6 N11A C55A -160.1(19) . . . . ?
O13 Fe6 N11A C55A 154(2) . . . . ?
N11 Fe6 N11A C55A 129(22) . . . . ?
O17 Fe6 N11A C51A -125(3) . . . . ?
N12 Fe6 N11A C51A 123(3) . . . . ?
O12 Fe6 N11A C51A 63(3) . . . . ?
N13 Fe6 N11A C51A 18(5) . . . . ?
O13 Fe6 N11A C51A -28(3) . . . . ?
N11 Fe6 N11A C51A -53(18) . . . . ?
N11 C51 O11 C51A -24(24) . . . . ?
C52 C51 O11 C51A 152(28) . . . . ?
N11 C51 O11 Fe7 99(2) . . . . ?
C52 C51 O11 Fe7 -84(3) . . . . ?
N11 C51 O11 Fe8 -84(2) . . . . ?
C52 C51 O11 Fe8 92(2) . . . . ?
N11A C51A O11 C51 155(28) . . . . ?
C52A C51A O11 C51 -30(22) . . . . ?
N11A C51A O11 Fe7 90(3) . . . . ?
C52A C51A O11 Fe7 -94(4) . . . . ?
N11A C51A O11 Fe8 -82(3) . . . . ?
C52A C51A O11 Fe8 94(4) . . . . ?
O21 Fe7 O11 C51 -178.3(12) . . . . ?
O8 Fe7 O11 C51 89.6(10) . . . . ?
O18 Fe7 O11 C51 -15.8(10) . . . . ?
O13 Fe7 O11 C51 -92.6(10) . . . . ?
O23 Fe7 O11 C51 176.3(10) . . . . ?
O21 Fe7 O11 C51A -168.2(15) . . . . ?
O8 Fe7 O11 C51A 99.7(14) . . . . ?
O18 Fe7 O11 C51A -5.7(14) . . . . ?
O13 Fe7 O11 C51A -82.6(14) . . . . ?
O23 Fe7 O11 C51A -173.7(14) . . . . ?
O21 Fe7 O11 Fe8 4.5(9) . . . . ?
O8 Fe7 O11 Fe8 -87.61(13) . . . . ?
O18 Fe7 O11 Fe8 166.98(12) . . . . ?
O13 Fe7 O11 Fe8 90.15(13) . . . . ?
O23 Fe7 O11 Fe8 -0.94(11) . . . . ?
O12 Fe8 O11 C51 79.4(7) . . . . ?
O23 Fe8 O11 C51 -176.8(7) . . . . ?
O9 Fe8 O11 C51 -177.2(16) . . . . ?
O10 Fe8 O11 C51 -85.5(7) . . . . ?
N10 Fe8 O11 C51 -25.1(7) . . . . ?
O12 Fe8 O11 C51A 72.1(10) . . . . ?
O23 Fe8 O11 C51A 176.0(10) . . . . ?
O9 Fe8 O11 C51A 175.6(17) . . . . ?
O10 Fe8 O11 C51A -92.7(10) . . . . ?
N10 Fe8 O11 C51A -32.3(10) . . . . ?
O12 Fe8 O11 Fe7 -102.81(14) . . . . ?
O23 Fe8 O11 Fe7 1.02(12) . . . . ?
O9 Fe8 O11 Fe7 0.6(16) . . . . ?
O10 Fe8 O11 Fe7 92.33(13) . . . . ?
N10 Fe8 O11 Fe7 152.76(15) . . . . ?
O12 C56 C57 C58 179.3(5) . . . . ?
N12 C56 C57 C58 -2.5(9) . . . . ?
C56 C57 C58 C59 2.2(10) . . . . ?
C57 C58 C59 C60 -0.1(11) . . . . ?
C58 C59 C60 N12 -1.9(13) . . . . ?
C58 C59 C60 Cl12 173.6(6) . . . . ?
C59 C60 N12 C56 1.6(12) . . . . ?
Cl12 C60 N12 C56 -174.2(5) . . . . ?
C59 C60 N12 Fe6 168.3(7) . . . . ?
Cl12 C60 N12 Fe6 -7.5(14) . . . . ?
O12 C56 N12 C60 179.1(6) . . . . ?
C57 C56 N12 C60 0.7(9) . . . . ?
O12 C56 N12 Fe6 6.0(4) . . . . ?
C57 C56 N12 Fe6 -172.4(5) . . . . ?
O17 Fe6 N12 C60 5.3(11) . . . . ?
N11A Fe6 N12 C60 102.7(12) . . . . ?
O12 Fe6 N12 C60 -172.0(11) . . . . ?
N13 Fe6 N12 C60 -92.7(10) . . . . ?
O13 Fe6 N12 C60 -125.6(10) . . . . ?
N11 Fe6 N12 C60 103.0(11) . . . . ?
O17 Fe6 N12 C56 173.4(3) . . . . ?
N11A Fe6 N12 C56 -89.1(8) . . . . ?
O12 Fe6 N12 C56 -3.8(3) . . . . ?
N13 Fe6 N12 C56 75.4(3) . . . . ?
O13 Fe6 N12 C56 42.5(5) . . . . ?
N11 Fe6 N12 C56 -88.9(5) . . . . ?
N12 C56 O12 Fe8 140.6(4) . . . . ?
C57 C56 O12 Fe8 -41.1(8) . . . . ?
N12 C56 O12 Fe6 -6.0(4) . . . . ?
C57 C56 O12 Fe6 172.4(5) . . . . ?
O23 Fe8 O12 C56 150.9(5) . . . . ?
O9 Fe8 O12 C56 51.8(5) . . . . ?
O10 Fe8 O12 C56 -83.5(6) . . . . ?
N10 Fe8 O12 C56 -45.3(5) . . . . ?
O11 Fe8 O12 C56 -132.5(5) . . . . ?
O23 Fe8 O12 Fe6 -68.97(18) . . . . ?
O9 Fe8 O12 Fe6 -168.13(16) . . . . ?
O10 Fe8 O12 Fe6 56.6(4) . . . . ?
N10 Fe8 O12 Fe6 94.75(19) . . . . ?
O11 Fe8 O12 Fe6 7.58(16) . . . . ?
O17 Fe6 O12 C56 -13.4(10) . . . . ?
N11A Fe6 O12 C56 99.7(7) . . . . ?
N12 Fe6 O12 C56 3.9(3) . . . . ?
N13 Fe6 O12 C56 -91.6(3) . . . . ?
O13 Fe6 O12 C56 -150.0(3) . . . . ?
N11 Fe6 O12 C56 102.7(4) . . . . ?
O17 Fe6 O12 Fe8 -167.8(9) . . . . ?
N11A Fe6 O12 Fe8 -54.6(6) . . . . ?
N12 Fe6 O12 Fe8 -150.4(3) . . . . ?
N13 Fe6 O12 Fe8 114.0(2) . . . . ?
O13 Fe6 O12 Fe8 55.64(17) . . . . ?
N11 Fe6 O12 Fe8 -51.6(4) . . . . ?
O13 C61 C62 C63 176.8(4) . . . . ?
N13 C61 C62 C63 -2.0(7) . . . . ?
C61 C62 C63 C64 1.6(8) . . . . ?
C62 C63 C64 C65 0.0(8) . . . . ?
C63 C64 C65 N13 -1.5(8) . . . . ?
C63 C64 C65 Cl13 178.4(4) . . . . ?
O13 C61 N13 C65 -178.3(4) . . . . ?
C62 C61 N13 C65 0.6(7) . . . . ?
O13 C61 N13 Fe6 -15.9(4) . . . . ?
C62 C61 N13 Fe6 163.0(4) . . . . ?
C64 C65 N13 C61 1.2(8) . . . . ?
Cl13 C65 N13 C61 -178.8(3) . . . . ?
C64 C65 N13 Fe6 -147.3(5) . . . . ?
Cl13 C65 N13 Fe6 32.7(8) . . . . ?
O17 Fe6 N13 C61 101.0(3) . . . . ?
N11A Fe6 N13 C61 -42(4) . . . . ?
N12 Fe6 N13 C61 -147.6(3) . . . . ?
O12 Fe6 N13 C61 -87.5(3) . . . . ?
O13 Fe6 N13 C61 9.9(2) . . . . ?
N11 Fe6 N13 C61 -32(2) . . . . ?
O17 Fe6 N13 C65 -106.5(6) . . . . ?
N11A Fe6 N13 C65 110(4) . . . . ?
N12 Fe6 N13 C65 4.9(6) . . . . ?
O12 Fe6 N13 C65 64.9(6) . . . . ?
O13 Fe6 N13 C65 162.3(7) . . . . ?
N11 Fe6 N13 C65 121(2) . . . . ?
N13 C61 O13 Fe7 136.7(3) . . . . ?
C62 C61 O13 Fe7 -42.2(6) . . . . ?
N13 C61 O13 Fe5 -102.4(4) . . . . ?
C62 C61 O13 Fe5 78.7(5) . . . . ?
N13 C61 O13 Fe6 15.6(4) . . . . ?
C62 C61 O13 Fe6 -163.2(4) . . . . ?
O11 Fe7 O13 C61 -107.6(4) . . . . ?
O21 Fe7 O13 C61 63.7(4) . . . . ?
O8 Fe7 O13 C61 -86.5(11) . . . . ?
O18 Fe7 O13 C61 155.3(4) . . . . ?
O23 Fe7 O13 C61 -28.0(4) . . . . ?
O11 Fe7 O13 Fe5 122.74(12) . . . . ?
O21 Fe7 O13 Fe5 -65.91(12) . . . . ?
O8 Fe7 O13 Fe5 143.8(10) . . . . ?
O18 Fe7 O13 Fe5 25.65(11) . . . . ?
O23 Fe7 O13 Fe5 -157.62(11) . . . . ?
O11 Fe7 O13 Fe6 4.24(13) . . . . ?
O21 Fe7 O13 Fe6 175.59(14) . . . . ?
O8 Fe7 O13 Fe6 25.3(11) . . . . ?
O18 Fe7 O13 Fe6 -92.86(14) . . . . ?
O23 Fe7 O13 Fe6 83.88(13) . . . . ?
O15 Fe5 O13 C61 16.7(3) . . . . ?
O20 Fe5 O13 C61 -72.7(3) . . . . ?
O18 Fe5 O13 C61 -163.9(3) . . . . ?
O7 Fe5 O13 C61 -150.5(10) . . . . ?
O16 Fe5 O13 C61 111.7(3) . . . . ?
O15 Fe5 O13 Fe7 154.26(12) . . . . ?
O20 Fe5 O13 Fe7 64.89(12) . . . . ?
O18 Fe5 O13 Fe7 -26.35(11) . . . . ?
O7 Fe5 O13 Fe7 -12.9(11) . . . . ?
O16 Fe5 O13 Fe7 -110.69(12) . . . . ?
O15 Fe5 O13 Fe6 -88.37(14) . . . . ?
O20 Fe5 O13 Fe6 -177.74(14) . . . . ?
O18 Fe5 O13 Fe6 91.02(14) . . . . ?
O7 Fe5 O13 Fe6 104.5(10) . . . . ?
O16 Fe5 O13 Fe6 6.68(15) . . . . ?
O17 Fe6 O13 C61 -105.7(3) . . . . ?
N11A Fe6 O13 C61 156.7(10) . . . . ?
N12 Fe6 O13 C61 29.3(4) . . . . ?
O12 Fe6 O13 C61 68.4(2) . . . . ?
N13 Fe6 O13 C61 -9.9(2) . . . . ?
N11 Fe6 O13 C61 158.2(6) . . . . ?
O17 Fe6 O13 Fe7 120.97(15) . . . . ?
N11A Fe6 O13 Fe7 23.4(10) . . . . ?
N12 Fe6 O13 Fe7 -104.0(3) . . . . ?
O12 Fe6 O13 Fe7 -64.98(14) . . . . ?
N13 Fe6 O13 Fe7 -143.25(19) . . . . ?
N11 Fe6 O13 Fe7 24.8(6) . . . . ?
O17 Fe6 O13 Fe5 14.56(16) . . . . ?
N11A Fe6 O13 Fe5 -83.0(10) . . . . ?
N12 Fe6 O13 Fe5 149.5(2) . . . . ?
O12 Fe6 O13 Fe5 -171.39(14) . . . . ?
N13 Fe6 O13 Fe5 110.34(18) . . . . ?
N11 Fe6 O13 Fe5 -81.6(6) . . . . ?
O5 Fe4 O14 C66 -163.4(4) . . . . ?
N6 Fe4 O14 C66 -49.9(4) . . . . ?
N5 Fe4 O14 C66 -148.5(4) . . . . ?
N7 Fe4 O14 C66 114.2(4) . . . . ?
O7 Fe4 O14 C66 55.1(4) . . . . ?
O20 Fe5 O15 C66 -35.7(4) . . . . ?
O18 Fe5 O15 C66 -129.4(6) . . . . ?
O7 Fe5 O15 C66 52.2(4) . . . . ?
O16 Fe5 O15 C66 132.3(4) . . . . ?
O13 Fe5 O15 C66 -126.4(4) . . . . ?
Fe4 O14 C66 O15 -20.6(7) . . . . ?
Fe4 O14 C66 C67 159.0(4) . . . . ?
Fe5 O15 C66 O14 -50.5(6) . . . . ?
Fe5 O15 C66 C67 130.0(4) . . . . ?
O15 Fe5 O16 C68 62.5(4) . . . . ?
O20 Fe5 O16 C68 171.8(5) . . . . ?
O18 Fe5 O16 C68 -106.0(4) . . . . ?
O7 Fe5 O16 C68 157.6(4) . . . . ?
O13 Fe5 O16 C68 -28.6(4) . . . . ?
O15 Fe5 O16 Fe3 -115.07(12) . . . . ?
O20 Fe5 O16 Fe3 -5.7(6) . . . . ?
O18 Fe5 O16 Fe3 76.44(12) . . . . ?
O7 Fe5 O16 Fe3 -19.95(11) . . . . ?
O13 Fe5 O16 Fe3 153.84(11) . . . . ?
O4 Fe3 O16 C68 23.5(4) . . . . ?
O6 Fe3 O16 C68 -69.8(4) . . . . ?
O19 Fe3 O16 C68 114.4(4) . . . . ?
O7 Fe3 O16 C68 -157.1(4) . . . . ?
O24 Fe3 O16 C68 -135.9(17) . . . . ?
O3 Fe3 O16 C68 -111(3) . . . . ?
O4 Fe3 O16 Fe5 -159.16(11) . . . . ?
O6 Fe3 O16 Fe5 107.50(12) . . . . ?
O19 Fe3 O16 Fe5 -68.31(12) . . . . ?
O7 Fe3 O16 Fe5 20.23(11) . . . . ?
O24 Fe3 O16 Fe5 41.4(17) . . . . ?
O3 Fe3 O16 Fe5 67(3) . . . . ?
N11A Fe6 O17 C68 57.1(9) . . . . ?
N12 Fe6 O17 C68 153.6(5) . . . . ?
O12 Fe6 O17 C68 169.7(8) . . . . ?
N13 Fe6 O17 C68 -113.3(5) . . . . ?
O13 Fe6 O17 C68 -53.8(5) . . . . ?
N11 Fe6 O17 C68 54.0(6) . . . . ?
Fe6 O17 C68 O16 43.8(7) . . . . ?
Fe6 O17 C68 C69 -136.4(5) . . . . ?
Fe5 O16 C68 O17 11.7(6) . . . . ?
Fe3 O16 C68 O17 -171.7(3) . . . . ?
Fe5 O16 C68 C69 -168.1(4) . . . . ?
Fe3 O16 C68 C69 8.4(7) . . . . ?
O15 Fe5 O18 C70 -146.5(6) . . . . ?
O20 Fe5 O18 C70 120.0(4) . . . . ?
O7 Fe5 O18 C70 31.8(4) . . . . ?
O16 Fe5 O18 C70 -47.4(4) . . . . ?
O13 Fe5 O18 C70 -149.6(4) . . . . ?
O15 Fe5 O18 Fe7 29.5(7) . . . . ?
O20 Fe5 O18 Fe7 -63.95(13) . . . . ?
O7 Fe5 O18 Fe7 -152.07(11) . . . . ?
O16 Fe5 O18 Fe7 128.67(12) . . . . ?
O13 Fe5 O18 Fe7 26.49(11) . . . . ?
O11 Fe7 O18 C70 65.7(4) . . . . ?
O21 Fe7 O18 C70 -116.9(4) . . . . ?
O8 Fe7 O18 C70 -25.8(4) . . . . ?
O13 Fe7 O18 C70 148.5(4) . . . . ?
O23 Fe7 O18 C70 133.7(5) . . . . ?
O11 Fe7 O18 Fe5 -109.73(13) . . . . ?
O21 Fe7 O18 Fe5 67.67(13) . . . . ?
O8 Fe7 O18 Fe5 158.82(12) . . . . ?
O13 Fe7 O18 Fe5 -26.87(11) . . . . ?
O23 Fe7 O18 Fe5 -41.7(5) . . . . ?
O4 Fe3 O19 C70 129.6(4) . . . . ?
O6 Fe3 O19 C70 -88.9(16) . . . . ?
O7 Fe3 O19 C70 -53.1(4) . . . . ?
O24 Fe3 O19 C70 -141.7(6) . . . . ?
O16 Fe3 O19 C70 26.3(4) . . . . ?
O3 Fe3 O19 C70 -144.6(7) . . . . ?
Fe3 O19 C70 O18 14.7(7) . . . . ?
Fe3 O19 C70 C71 -166.4(4) . . . . ?
Fe5 O18 C70 O19 -1.4(7) . . . . ?
Fe7 O18 C70 O19 -175.8(3) . . . . ?
Fe5 O18 C70 C71 179.7(4) . . . . ?
Fe7 O18 C70 C71 5.4(7) . . . . ?
O15 Fe5 O20 C72 -137.2(4) . . . . ?
O18 Fe5 O20 C72 31.2(4) . . . . ?
O7 Fe5 O20 C72 126.8(4) . . . . ?
O16 Fe5 O20 C72 112.8(6) . . . . ?
O13 Fe5 O20 C72 -47.1(4) . . . . ?
O11 Fe7 O21 C72 126.6(8) . . . . ?
O8 Fe7 O21 C72 -141.3(4) . . . . ?
O18 Fe7 O21 C72 -35.9(4) . . . . ?
O13 Fe7 O21 C72 41.8(4) . . . . ?
O23 Fe7 O21 C72 132.0(4) . . . . ?
Fe5 O20 C72 O21 12.5(7) . . . . ?
Fe5 O20 C72 C73 -167.6(4) . . . . ?
Fe7 O21 C72 O20 -8.6(7) . . . . ?
Fe7 O21 C72 C73 171.4(4) . . . . ?
O10 Fe9 O22 C74 49.1(4) . . . . ?
N8 Fe9 O22 C74 -103.7(4) . . . . ?
O9 Fe9 O22 C74 146.2(4) 2_665 . . . ?
N9 Fe9 O22 C74 172.5(4) 2_665 . . . ?
O8 Fe9 O22 C74 -44.6(4) . . . . ?
O12 Fe8 O23 C74 -145.6(3) . . . . ?
O9 Fe8 O23 C74 -44.6(4) . . . . ?
O10 Fe8 O23 C74 50.7(4) . . . . ?
N10 Fe8 O23 C74 66.7(4) . . . . ?
O11 Fe8 O23 C74 135.4(4) . . . . ?
O12 Fe8 O23 Fe7 78.03(13) . . . . ?
O9 Fe8 O23 Fe7 179.06(11) . . . . ?
O10 Fe8 O23 Fe7 -85.69(12) . . . . ?
N10 Fe8 O23 Fe7 -69.6(3) . . . . ?
O11 Fe8 O23 Fe7 -0.91(11) . . . . ?
O11 Fe7 O23 C74 -142.4(3) . . . . ?
O21 Fe7 O23 C74 38.4(3) . . . . ?
O8 Fe7 O23 C74 -51.9(3) . . . . ?
O18 Fe7 O23 C74 147.9(5) . . . . ?
O13 Fe7 O23 C74 133.4(3) . . . . ?
O11 Fe7 O23 Fe8 1.00(12) . . . . ?
O21 Fe7 O23 Fe8 -178.18(13) . . . . ?
O8 Fe7 O23 Fe8 91.49(13) . . . . ?
O18 Fe7 O23 Fe8 -68.7(5) . . . . ?
O13 Fe7 O23 Fe8 -83.18(12) . . . . ?
Fe9 O22 C74 O23 -14.2(6) . . . . ?
Fe9 O22 C74 C75 163.0(3) . . . . ?
Fe8 O23 C74 O22 -50.4(6) . . . . ?
Fe7 O23 C74 O22 80.1(5) . . . . ?
Fe8 O23 C74 C75 132.4(4) . . . . ?
Fe7 O23 C74 C75 -97.1(4) . . . . ?
